data_7130497
loop_
_publ_author_name
'B\"ucker, Anna'
'W\"olper, Christoph'
'Haberhauer, Gebhard'
'Schulz, Stephan'

_publ_section_title
;
 Structurally characterised intermediate of the oxidative addition of a
 heteroleptic germylene to gallanediyle
;
_journal_name_full 'Chemical Communications'
_journal_paper_doi 10.1039/D2CC03561H
_journal_year 2022
_chemical_formula_sum 'C73.5 H69.75 Al F36.75 Ga Ge N2 O4'
_chemical_formula_weight 1912.60
_space_group_crystal_system monoclinic
_space_group_IT_number 14
_space_group_name_Hall '-P 2ybc'
_space_group_name_H-M_alt 'P 1 21/c 1'
_atom_sites_solution_hydrogens geom
_atom_sites_solution_primary direct
_atom_sites_solution_secondary difmap
_audit_creation_method SHELXL-2017/1
_audit_update_record
;
2022-03-18 deposited with the CCDC.	2022-08-05 downloaded from the CCDC.
;
_cell_angle_alpha 90
_cell_angle_beta 96.472(2)
_cell_angle_gamma 90
_cell_formula_units_Z 8
_cell_length_a 25.1362(16)
_cell_length_b 17.4140(11)
_cell_length_c 36.805(2)
_cell_measurement_reflns_used 9875
_cell_measurement_temperature 100(2)
_cell_measurement_theta_max 79.19
_cell_measurement_theta_min 3.15
_cell_volume 16007.7(17)
_computing_cell_refinement 'Bruker APEX3(v2017.3-0)'
_computing_data_collection 'Bruker APEX3(v2017.3-0)'
_computing_data_reduction 'Bruker APEX3(v2017.3-0)'
_computing_molecular_graphics 'ORTEP/PLATON (Spek)'
_computing_publication_material 'BRUKER AXS SHELXTL (c) 2008 / Vers. 2008/4'
_computing_structure_refinement 'SHELXL-2017/1 (Sheldrick, 2017)'
_computing_structure_solution 'Bruker APEX3(v2017.3-0)'
_diffrn_ambient_temperature 100(2)
_diffrn_detector_area_resol_mean 7.3910
_diffrn_measured_fraction_theta_full 1.000
_diffrn_measured_fraction_theta_max 0.993
_diffrn_measurement_device_type 'Bruker D8 Venture (Photon II detector)'
_diffrn_measurement_method 'Data collection strategy APEX 3/Queen'
_diffrn_radiation_monochromator 'multilayer mirror'
_diffrn_radiation_type CuK\a
_diffrn_radiation_wavelength 1.54178
_diffrn_reflns_av_R_equivalents 0.0532
_diffrn_reflns_av_unetI/netI 0.0210
_diffrn_reflns_Laue_measured_fraction_full 1.000
_diffrn_reflns_Laue_measured_fraction_max 0.993
_diffrn_reflns_limit_h_max 31
_diffrn_reflns_limit_h_min -31
_diffrn_reflns_limit_k_max 21
_diffrn_reflns_limit_k_min -20
_diffrn_reflns_limit_l_max 46
_diffrn_reflns_limit_l_min -46
_diffrn_reflns_number 454318
_diffrn_reflns_point_group_measured_fraction_full 1.000
_diffrn_reflns_point_group_measured_fraction_max 0.993
_diffrn_reflns_theta_full 67.679
_diffrn_reflns_theta_max 79.639
_diffrn_reflns_theta_min 2.416
_diffrn_source 'micro-focus sealed tube'
_diffrn_source_type 'INCOATEC I\mS 3.0'
_exptl_absorpt_coefficient_mu 2.205
_exptl_absorpt_correction_T_max 0.75
_exptl_absorpt_correction_T_min 0.60
_exptl_absorpt_correction_type multi-scan
_exptl_absorpt_process_details
; 
 SADABS
 R.H. Blessing, Acta Cryst. (1995) A51 33-38 
;
_exptl_crystal_colour orange
_exptl_crystal_density_diffrn 1.587
_exptl_crystal_description block
_exptl_crystal_F_000 7708
_exptl_crystal_size_max 0.303
_exptl_crystal_size_mid 0.219
_exptl_crystal_size_min 0.201
_refine_diff_density_max 1.457
_refine_diff_density_min -0.864
_refine_diff_density_rms 0.067
_refine_ls_extinction_method none
_refine_ls_goodness_of_fit_ref 1.021
_refine_ls_hydrogen_treatment constr
_refine_ls_matrix_type full
_refine_ls_number_parameters 3179
_refine_ls_number_reflns 34579
_refine_ls_number_restraints 36608
_refine_ls_restrained_S_all 1.565
_refine_ls_R_factor_all 0.0514
_refine_ls_R_factor_gt 0.0477
_refine_ls_shift/su_max 0.002
_refine_ls_shift/su_mean 0.000
_refine_ls_structure_factor_coef Fsqd
_refine_ls_weighting_details 'w=1/[\s^2^(Fo^2^)+(0.0590P)^2^+23.7462P] where P=(Fo^2^+2Fc^2^)/3'
_refine_ls_weighting_scheme calc
_refine_ls_wR_factor_gt 0.1227
_refine_ls_wR_factor_ref 0.1262
_reflns_Friedel_coverage 0.000
_reflns_number_gt 31664
_reflns_number_total 34579
_reflns_threshold_expression 'I > 2\s(I)'
_cod_data_source_file d2cc03561h2.cif
_cod_data_source_block ab_248m_sq
_cod_depositor_comments
;
The following automatic conversions were performed:

data item '_atom_sites_solution_secondary' value 'diffmap' was
changed to 'difmap'.

Automatic conversion script
Id: cif_fix_values 7556 2019-12-06 15:28:31Z antanas 
;
_cod_original_cell_volume 16007.7(18)
_cod_original_sg_symbol_H-M 'P 21/c'
_cod_original_formula_sum 'C73.50 H69.75 Al F36.75 Ga Ge N2 O4'
_cod_database_code 7130497
_shelx_shelxl_version_number 2017/1
_shelx_space_group_comment
;
The symmetry employed for this shelxl refinement is uniquely defined
by the following loop, which should always be used as a source of
symmetry information in preference to the above space-group names.
They are only intended as comments.
;
_shelx_estimated_absorpt_t_min 0.555
_shelx_estimated_absorpt_t_max 0.666

loop_
_space_group_symop_operation_xyz
'x, y, z'
'-x, y+1/2, -z+1/2'
'-x, -y, -z'
'x, -y-1/2, z-1/2'

loop_
_atom_site_label
_atom_site_type_symbol
_atom_site_fract_x
_atom_site_fract_y
_atom_site_fract_z
_atom_site_U_iso_or_equiv
_atom_site_adp_type
_atom_site_occupancy
_atom_site_site_symmetry_order
_atom_site_calc_flag
_atom_site_refinement_flags_posn
_atom_site_refinement_flags_adp
_atom_site_refinement_flags_occupancy
_atom_site_disorder_assembly
_atom_site_disorder_group
Al1 Al 0.23179(3) 0.74285(4) 0.38461(2) 0.02876(14) Uani 1 1 d . . . . .
Al2 Al 0.24547(3) 0.27447(4) 0.12663(2) 0.02318(13) Uani 1 1 d . . . . .
Ge1_1 Ge 0.45165(2) 0.73399(2) 0.62424(2) 0.02453(6) Uani 1 1 d . . . . .
Ga1_1 Ga 0.49899(2) 0.86521(2) 0.64159(2) 0.02120(6) Uani 1 1 d . . . . .
N1_1 N 0.52885(7) 0.94828(10) 0.67232(5) 0.0223(3) Uani 1 1 d . . . . .
N2_1 N 0.51170(7) 0.91319(10) 0.59574(5) 0.0216(3) Uani 1 1 d . . . . .
C1_1 C 0.54041(8) 1.01796(12) 0.65917(6) 0.0243(4) Uani 1 1 d . . . . .
C2_1 C 0.53633(9) 1.03593(13) 0.62207(6) 0.0263(4) Uani 1 1 d . . . . .
H2_1 H 0.541248 1.088466 0.616351 0.032 Uiso 1 1 calc R U . . .
C3_1 C 0.52598(8) 0.98677(13) 0.59235(6) 0.0242(4) Uani 1 1 d . . . . .
C4_1 C 0.56102(11) 1.08071(14) 0.68535(7) 0.0348(5) Uani 1 1 d . . . . .
H4A_1 H 0.599314 1.072910 0.692780 0.052 Uiso 1 1 calc R U . . .
H4B_1 H 0.541599 1.079262 0.706982 0.052 Uiso 1 1 calc R U . . .
H4C_1 H 0.555530 1.130712 0.673288 0.052 Uiso 1 1 calc R U . . .
C5_1 C 0.53242(10) 1.01865(15) 0.55498(7) 0.0335(5) Uani 1 1 d . . . . .
H5A_1 H 0.556951 0.985908 0.543009 0.050 Uiso 1 1 calc R U . . .
H5B_1 H 0.547021 1.070807 0.557464 0.050 Uiso 1 1 calc R U . . .
H5C_1 H 0.497486 1.019935 0.540184 0.050 Uiso 1 1 calc R U . . .
C6_1 C 0.54417(8) 0.93375(12) 0.71096(6) 0.0238(4) Uani 1 1 d . . . . .
C7_1 C 0.50498(9) 0.93344(13) 0.73527(6) 0.0273(4) Uani 1 1 d . . . . .
C8_1 C 0.52193(10) 0.91871(15) 0.77206(6) 0.0327(5) Uani 1 1 d . . . . .
H8_1 H 0.496466 0.919241 0.789267 0.039 Uiso 1 1 calc R U . . .
C9_1 C 0.57508(11) 0.90334(16) 0.78395(7) 0.0369(5) Uani 1 1 d . . . . .
H9_1 H 0.585584 0.892636 0.809044 0.044 Uiso 1 1 calc R U . . .
C10_1 C 0.61289(10) 0.90350(15) 0.75948(7) 0.0340(5) Uani 1 1 d . . . . .
H10_1 H 0.649241 0.892881 0.767972 0.041 Uiso 1 1 calc R U . . .
C11_1 C 0.59853(9) 0.91900(13) 0.72250(6) 0.0275(4) Uani 1 1 d . . . . .
C12_1 C 0.44612(9) 0.94874(16) 0.72266(6) 0.0330(5) Uani 1 1 d . . . . .
H12_1 H 0.437435 0.920080 0.699191 0.040 Uiso 1 1 calc R U . . .
C13_1 C 0.43469(14) 1.0338(2) 0.71406(11) 0.0605(9) Uani 1 1 d . . . . .
H13A_1 H 0.456910 1.051082 0.695409 0.091 Uiso 1 1 calc R U . . .
H13B_1 H 0.443073 1.064286 0.736337 0.091 Uiso 1 1 calc R U . . .
H13C_1 H 0.396802 1.040209 0.704938 0.091 Uiso 1 1 calc R U . . .
C14_1 C 0.40881(12) 0.9190(3) 0.74863(9) 0.0599(9) Uani 1 1 d . . . . .
H14A_1 H 0.371684 0.928571 0.738448 0.090 Uiso 1 1 calc R U . . .
H14B_1 H 0.416092 0.945345 0.772189 0.090 Uiso 1 1 calc R U . . .
H14C_1 H 0.414360 0.863664 0.752164 0.090 Uiso 1 1 calc R U . . .
C15_1 C 0.64075(9) 0.91777(14) 0.69585(6) 0.0297(5) Uani 1 1 d . . . . .
H15_1 H 0.626911 0.948890 0.673975 0.036 Uiso 1 1 calc R U . . .
C16_1 C 0.64966(10) 0.83578(16) 0.68297(7) 0.0384(6) Uani 1 1 d . . . . .
H16A_1 H 0.615683 0.814557 0.671611 0.058 Uiso 1 1 calc R U . . .
H16B_1 H 0.663279 0.803994 0.703953 0.058 Uiso 1 1 calc R U . . .
H16C_1 H 0.675742 0.836232 0.665082 0.058 Uiso 1 1 calc R U . . .
C17_1 C 0.69413(10) 0.95307(16) 0.71210(8) 0.0387(6) Uani 1 1 d . . . . .
H17A_1 H 0.719107 0.953727 0.693491 0.058 Uiso 1 1 calc R U . . .
H17B_1 H 0.709291 0.922343 0.733056 0.058 Uiso 1 1 calc R U . . .
H17C_1 H 0.688066 1.005700 0.720122 0.058 Uiso 1 1 calc R U . . .
C18_1 C 0.50546(9) 0.86551(12) 0.56312(6) 0.0234(4) Uani 1 1 d . . . . .
C19_1 C 0.45651(9) 0.86699(13) 0.54053(6) 0.0263(4) Uani 1 1 d . . . . .
C20_1 C 0.45115(10) 0.81985(15) 0.50981(7) 0.0331(5) Uani 1 1 d . . . . .
H20_1 H 0.418428 0.819861 0.494133 0.040 Uiso 1 1 calc R U . . .
C21_1 C 0.49263(11) 0.77298(16) 0.50171(7) 0.0392(6) Uani 1 1 d . . . . .
H21_1 H 0.488215 0.741091 0.480642 0.047 Uiso 1 1 calc R U . . .
C22_1 C 0.54040(11) 0.77250(15) 0.52417(7) 0.0360(5) Uani 1 1 d . . . . .
H22_1 H 0.568631 0.740077 0.518354 0.043 Uiso 1 1 calc R U . . .
C23_1 C 0.54805(9) 0.81878(14) 0.55532(6) 0.0284(4) Uani 1 1 d . . . . .
C24_1 C 0.40990(9) 0.91520(14) 0.55056(6) 0.0288(5) Uani 1 1 d . . . . .
H24_1 H 0.424452 0.962538 0.563474 0.035 Uiso 1 1 calc R U . . .
C25_1 C 0.37028(11) 0.93900(18) 0.51811(7) 0.0412(6) Uani 1 1 d . . . . .
H25A_1 H 0.389282 0.966613 0.500288 0.062 Uiso 1 1 calc R U . . .
H25B_1 H 0.342892 0.972524 0.526580 0.062 Uiso 1 1 calc R U . . .
H25C_1 H 0.353189 0.893152 0.506601 0.062 Uiso 1 1 calc R U . . .
C26_1 C 0.37961(10) 0.86820(19) 0.57691(8) 0.0442(7) Uani 1 1 d . . . . .
H26A_1 H 0.347936 0.896800 0.582470 0.066 Uiso 1 1 calc R U . . .
H26B_1 H 0.403089 0.858729 0.599575 0.066 Uiso 1 1 calc R U . . .
H26C_1 H 0.368455 0.819057 0.565509 0.066 Uiso 1 1 calc R U . . .
C27_1 C 0.60182(9) 0.81647(15) 0.57896(7) 0.0337(5) Uani 1 1 d . . . . .
H27_1 H 0.600829 0.855019 0.599011 0.040 Uiso 1 1 calc R U . . .
C28_1 C 0.64771(11) 0.83814(17) 0.55687(9) 0.0433(6) Uani 1 1 d . . . . .
H28A_1 H 0.649748 0.800676 0.537204 0.065 Uiso 1 1 calc R U . . .
H28B_1 H 0.681535 0.838204 0.572969 0.065 Uiso 1 1 calc R U . . .
H28C_1 H 0.641212 0.889393 0.546301 0.065 Uiso 1 1 calc R U . . .
C29_1 C 0.61107(11) 0.73720(17) 0.59650(8) 0.0421(6) Uani 1 1 d . . . . .
H29A_1 H 0.610659 0.698135 0.577305 0.063 Uiso 1 1 calc R U . . .
H29B_1 H 0.582625 0.726273 0.611910 0.063 Uiso 1 1 calc R U . . .
H29C_1 H 0.645833 0.736444 0.611515 0.063 Uiso 1 1 calc R U . . .
C30_1 C 0.39819(9) 0.71360(12) 0.65992(6) 0.0243(4) Uani 1 1 d . . . . .
C31_1 C 0.34296(9) 0.72613(13) 0.65968(6) 0.0269(4) Uani 1 1 d . . . . .
C32_1 C 0.31686(10) 0.69110(15) 0.68690(7) 0.0336(5) Uani 1 1 d . . . . .
H32_1 H 0.279817 0.700747 0.687707 0.040 Uiso 1 1 calc R U . . .
C33_1 C 0.34359(11) 0.64256(16) 0.71282(7) 0.0373(5) Uani 1 1 d . . . . .
H33_1 H 0.324988 0.620463 0.731332 0.045 Uiso 1 1 calc R U . . .
C34_1 C 0.39744(10) 0.62634(15) 0.71169(7) 0.0331(5) Uani 1 1 d . . . . .
H34_1 H 0.415687 0.591639 0.728691 0.040 Uiso 1 1 calc R U . . .
C35_1 C 0.42419(9) 0.66191(13) 0.68514(6) 0.0266(4) Uani 1 1 d . . . . .
C36_1 C 0.30862(9) 0.76900(13) 0.63034(7) 0.0276(4) Uani 1 1 d . . . . .
C37_1 C 0.29312(10) 0.73242(14) 0.59701(7) 0.0342(5) Uani 1 1 d . . . . .
C38_1 C 0.25847(11) 0.77077(15) 0.57064(8) 0.0385(6) Uani 1 1 d . . . . .
H38_1 H 0.247951 0.745933 0.547985 0.046 Uiso 1 1 calc R U . . .
C39_1 C 0.23889(10) 0.84368(15) 0.57634(8) 0.0372(6) Uani 1 1 d . . . . .
C40_1 C 0.25428(9) 0.87843(14) 0.60972(7) 0.0333(5) Uani 1 1 d . . . . .
H40_1 H 0.240981 0.928155 0.614295 0.040 Uiso 1 1 calc R U . . .
C41_1 C 0.28874(9) 0.84244(14) 0.63677(7) 0.0290(5) Uani 1 1 d . . . . .
C42_1 C 0.31313(14) 0.65325(15) 0.58886(8) 0.0479(7) Uani 1 1 d . . . . .
H42A_1 H 0.289913 0.630845 0.568409 0.072 Uiso 1 1 calc R U . . .
H42B_1 H 0.312674 0.620623 0.610518 0.072 Uiso 1 1 calc R U . . .
H42C_1 H 0.349801 0.656872 0.582364 0.072 Uiso 1 1 calc R U . . .
C43_1 C 0.20249(12) 0.88431(18) 0.54707(9) 0.0485(7) Uani 1 1 d . . . . .
H43A_1 H 0.193190 0.849317 0.526475 0.073 Uiso 1 1 calc R U . . .
H43B_1 H 0.220858 0.929459 0.538619 0.073 Uiso 1 1 calc R U . . .
H43C_1 H 0.169781 0.900536 0.557092 0.073 Uiso 1 1 calc R U . . .
C44_1 C 0.30570(10) 0.88390(15) 0.67218(7) 0.0354(5) Uani 1 1 d . . . . .
H44A_1 H 0.344621 0.891027 0.674995 0.053 Uiso 1 1 calc R U . . .
H44B_1 H 0.295442 0.853479 0.692686 0.053 Uiso 1 1 calc R U . . .
H44C_1 H 0.288053 0.934111 0.671868 0.053 Uiso 1 1 calc R U . . .
C45_1 C 0.48085(9) 0.64142(13) 0.67959(6) 0.0273(4) Uani 1 1 d . . . . .
C46_1 C 0.48937(10) 0.58049(14) 0.65541(6) 0.0312(5) Uani 1 1 d . . . . .
C47_1 C 0.54168(10) 0.55967(16) 0.65088(7) 0.0368(5) Uani 1 1 d . . . . .
H47_1 H 0.547561 0.519266 0.634459 0.044 Uiso 1 1 calc R U . . .
C48_1 C 0.58547(10) 0.59627(16) 0.66968(7) 0.0377(6) Uani 1 1 d . . . . .
C49_1 C 0.57628(10) 0.65446(15) 0.69428(7) 0.0353(5) Uani 1 1 d . . . . .
H49_1 H 0.606063 0.679143 0.707590 0.042 Uiso 1 1 calc R U . . .
C50_1 C 0.52488(10) 0.67743(14) 0.69992(6) 0.0302(5) Uani 1 1 d . . . . .
C51_1 C 0.44326(11) 0.53670(15) 0.63560(7) 0.0375(5) Uani 1 1 d . . . . .
H51A_1 H 0.424896 0.569067 0.616327 0.056 Uiso 1 1 calc R U . . .
H51B_1 H 0.418113 0.522202 0.652923 0.056 Uiso 1 1 calc R U . . .
H51C_1 H 0.456754 0.490309 0.624668 0.056 Uiso 1 1 calc R U . . .
C52_1 C 0.64175(12) 0.5729(2) 0.66387(10) 0.0531(8) Uani 1 1 d . . . . .
H52A_1 H 0.640513 0.536387 0.643540 0.080 Uiso 1 1 calc R U . . .
H52B_1 H 0.659128 0.548771 0.686164 0.080 Uiso 1 1 calc R U . . .
H52C_1 H 0.662125 0.618473 0.658130 0.080 Uiso 1 1 calc R U . . .
C53_1 C 0.51627(11) 0.73531(15) 0.72913(7) 0.0363(5) Uani 1 1 d . . . . .
H53A_1 H 0.549077 0.765284 0.735164 0.054 Uiso 1 1 calc R U . . .
H53B_1 H 0.507277 0.708507 0.751035 0.054 Uiso 1 1 calc R U . . .
H53C_1 H 0.486872 0.769787 0.720169 0.054 Uiso 1 1 calc R U . . .
Ge1_2 Ge 0.03649(2) 0.24428(2) 0.37999(2) 0.02387(6) Uani 1 1 d . . . . .
Ga1_2 Ga -0.00165(2) 0.37908(2) 0.35845(2) 0.02030(6) Uani 1 1 d . . . . .
N1_2 N -0.02946(7) 0.46235(10) 0.32761(5) 0.0212(3) Uani 1 1 d . . . . .
N2_2 N -0.01229(7) 0.43060(10) 0.40404(5) 0.0214(3) Uani 1 1 d . . . . .
C1_2 C -0.04065(8) 0.53295(12) 0.34022(6) 0.0216(4) Uani 1 1 d . . . . .
C2_2 C -0.03929(8) 0.55143(12) 0.37702(6) 0.0220(4) Uani 1 1 d . . . . .
H2_2 H -0.046901 0.603421 0.382311 0.026 Uiso 1 1 calc R U . . .
C3_2 C -0.02812(8) 0.50309(12) 0.40728(6) 0.0216(4) Uani 1 1 d . . . . .
C4_2 C -0.05570(9) 0.59593(12) 0.31295(6) 0.0276(4) Uani 1 1 d . . . . .
H4A_2 H -0.028092 0.600446 0.296275 0.041 Uiso 1 1 calc R U . . .
H4B_2 H -0.058670 0.644639 0.325903 0.041 Uiso 1 1 calc R U . . .
H4C_2 H -0.090135 0.583688 0.298924 0.041 Uiso 1 1 calc R U . . .
C5_2 C -0.03480(9) 0.53485(13) 0.44463(6) 0.0277(4) Uani 1 1 d . . . . .
H5A_2 H -0.048885 0.587301 0.442166 0.041 Uiso 1 1 calc R U . . .
H5B_2 H -0.000034 0.535382 0.459646 0.041 Uiso 1 1 calc R U . . .
H5C_2 H -0.059838 0.502509 0.456352 0.041 Uiso 1 1 calc R U . . .
C6_2 C -0.03965(9) 0.44904(12) 0.28850(6) 0.0237(4) Uani 1 1 d . . . . .
C7_2 C 0.00311(10) 0.45172(13) 0.26708(6) 0.0281(5) Uani 1 1 d . . . . .
C8_2 C -0.00858(11) 0.43717(14) 0.22950(7) 0.0351(5) Uani 1 1 d . . . . .
H8_2 H 0.019535 0.438277 0.214278 0.042 Uiso 1 1 calc R U . . .
C9_2 C -0.05974(12) 0.42139(15) 0.21433(7) 0.0388(6) Uani 1 1 d . . . . .
H9_2 H -0.066566 0.411193 0.188876 0.047 Uiso 1 1 calc R U . . .
C10_2 C -0.10164(11) 0.42019(14) 0.23584(7) 0.0341(5) Uani 1 1 d . . . . .
H10_2 H -0.136940 0.409782 0.224866 0.041 Uiso 1 1 calc R U . . .
C11_2 C -0.09262(9) 0.43406(12) 0.27338(6) 0.0270(4) Uani 1 1 d . . . . .
C12_2 C 0.05955(10) 0.47229(15) 0.28281(7) 0.0354(5) Uani 1 1 d . . . . .
H12_2 H 0.058186 0.490341 0.308484 0.042 Uiso 1 1 calc R U . . .
C13_2 C 0.08194(14) 0.53789(19) 0.26142(9) 0.0542(8) Uani 1 1 d . . . . .
H13A_2 H 0.086826 0.520155 0.236745 0.081 Uiso 1 1 calc R U . . .
H13B_2 H 0.116492 0.554377 0.274003 0.081 Uiso 1 1 calc R U . . .
H13C_2 H 0.056850 0.581149 0.259815 0.081 Uiso 1 1 calc R U . . .
C14_2 C 0.09718(13) 0.4042(2) 0.28406(15) 0.0810(15) Uani 1 1 d . . . . .
H14A_2 H 0.098391 0.384280 0.259256 0.122 Uiso 1 1 calc R U . . .
H14B_2 H 0.084342 0.363851 0.299482 0.122 Uiso 1 1 calc R U . . .
H14C_2 H 0.133151 0.420274 0.294246 0.122 Uiso 1 1 calc R U . . .
C15_2 C -0.13880(9) 0.43431(13) 0.29690(6) 0.0279(4) Uani 1 1 d . . . . .
H15_2 H -0.128814 0.470176 0.317774 0.033 Uiso 1 1 calc R U . . .
C16_2 C -0.19150(11) 0.46324(17) 0.27666(8) 0.0422(6) Uani 1 1 d . . . . .
H16A_2 H -0.186343 0.515042 0.267262 0.063 Uiso 1 1 calc R U . . .
H16B_2 H -0.219006 0.464522 0.293522 0.063 Uiso 1 1 calc R U . . .
H16C_2 H -0.202894 0.428682 0.256246 0.063 Uiso 1 1 calc R U . . .
C17_2 C -0.14729(10) 0.35520(15) 0.31314(8) 0.0370(5) Uani 1 1 d . . . . .
H17A_2 H -0.159646 0.319298 0.293472 0.056 Uiso 1 1 calc R U . . .
H17B_2 H -0.174227 0.358764 0.330350 0.056 Uiso 1 1 calc R U . . .
H17C_2 H -0.113455 0.336742 0.326011 0.056 Uiso 1 1 calc R U . . .
C18_2 C -0.00340(9) 0.38155(12) 0.43591(6) 0.0239(4) Uani 1 1 d . . . . .
C19_2 C 0.04801(9) 0.37867(13) 0.45529(6) 0.0277(4) Uani 1 1 d . . . . .
C20_2 C 0.05742(11) 0.32314(16) 0.48264(7) 0.0378(6) Uani 1 1 d . . . . .
H20_2 H 0.092083 0.318517 0.495706 0.045 Uiso 1 1 calc R U . . .
C21_2 C 0.01654(12) 0.27447(17) 0.49095(8) 0.0440(6) Uani 1 1 d . . . . .
H21_2 H 0.023633 0.236300 0.509299 0.053 Uiso 1 1 calc R U . . .
C22_2 C -0.03426(11) 0.28146(15) 0.47265(7) 0.0365(5) Uani 1 1 d . . . . .
H22_2 H -0.062121 0.249403 0.479378 0.044 Uiso 1 1 calc R U . . .
C23_2 C -0.04555(9) 0.33460(13) 0.44447(6) 0.0277(4) Uani 1 1 d . . . . .
C24_2 C 0.09169(9) 0.43435(13) 0.44716(6) 0.0284(4) Uani 1 1 d . . . . .
H24_2 H 0.074654 0.485495 0.441492 0.034 Uiso 1 1 calc R U . . .
C25_2 C 0.13548(11) 0.44489(18) 0.47947(7) 0.0432(6) Uani 1 1 d . . . . .
H25A_2 H 0.156520 0.397580 0.483101 0.065 Uiso 1 1 calc R U . . .
H25B_2 H 0.118817 0.456422 0.501668 0.065 Uiso 1 1 calc R U . . .
H25C_2 H 0.159011 0.487391 0.474234 0.065 Uiso 1 1 calc R U . . .
C26_2 C 0.11927(10) 0.40965(17) 0.41415(7) 0.0379(6) Uani 1 1 d . . . . .
H26A_2 H 0.093127 0.409168 0.392283 0.057 Uiso 1 1 calc R U . . .
H26B_2 H 0.134295 0.358068 0.418379 0.057 Uiso 1 1 calc R U . . .
H26C_2 H 0.148083 0.445850 0.410606 0.057 Uiso 1 1 calc R U . . .
C27_2 C -0.10183(9) 0.33936(14) 0.42458(7) 0.0305(5) Uani 1 1 d . . . . .
H27_2 H -0.102382 0.381440 0.406048 0.037 Uiso 1 1 calc R U . . .
C28_2 C -0.14279(11) 0.35916(16) 0.45102(9) 0.0423(6) Uani 1 1 d . . . . .
H28A_2 H -0.178573 0.362498 0.437453 0.063 Uiso 1 1 calc R U . . .
H28B_2 H -0.133454 0.408580 0.462784 0.063 Uiso 1 1 calc R U . . .
H28C_2 H -0.142522 0.319045 0.469714 0.063 Uiso 1 1 calc R U . . .
C29_2 C -0.11728(11) 0.26441(16) 0.40432(7) 0.0379(6) Uani 1 1 d . . . . .
H29A_2 H -0.153411 0.269237 0.391408 0.057 Uiso 1 1 calc R U . . .
H29B_2 H -0.116509 0.222119 0.421935 0.057 Uiso 1 1 calc R U . . .
H29C_2 H -0.091806 0.253913 0.386643 0.057 Uiso 1 1 calc R U . . .
C30_2 C 0.09300(9) 0.21098(12) 0.34874(6) 0.0253(4) Uani 1 1 d . . . . .
C31_2 C 0.14940(9) 0.21137(14) 0.35375(6) 0.0293(5) Uani 1 1 d . . . . .
C32_2 C 0.17639(10) 0.16983(16) 0.32878(7) 0.0370(5) Uani 1 1 d . . . . .
H32_2 H 0.214422 0.170237 0.331336 0.044 Uiso 1 1 calc R U . . .
C33_2 C 0.14893(11) 0.12810(16) 0.30040(7) 0.0394(6) Uani 1 1 d . . . . .
H33_2 H 0.168271 0.101790 0.283477 0.047 Uiso 1 1 calc R U . . .
C34_2 C 0.09361(11) 0.12468(14) 0.29668(7) 0.0338(5) Uani 1 1 d . . . . .
H34_2 H 0.074701 0.094948 0.277791 0.041 Uiso 1 1 calc R U . . .
C35_2 C 0.06623(9) 0.16568(12) 0.32116(6) 0.0270(4) Uani 1 1 d . . . . .
C36_2 C 0.18292(9) 0.24915(14) 0.38492(7) 0.0294(5) Uani 1 1 d . . . . .
C37_2 C 0.21697(10) 0.31017(16) 0.37855(7) 0.0333(5) Uani 1 1 d . . . . .
C38_2 C 0.24984(10) 0.34218(16) 0.40749(7) 0.0337(5) Uani 1 1 d . . . . .
H38_2 H 0.272322 0.384057 0.402821 0.040 Uiso 1 1 calc R U . . .
C39_2 C 0.25090(10) 0.31493(15) 0.44299(7) 0.0328(5) Uani 1 1 d . . . . .
C40_2 C 0.21756(11) 0.25373(15) 0.44893(7) 0.0359(5) Uani 1 1 d . . . . .
H40_2 H 0.217952 0.234031 0.473025 0.043 Uiso 1 1 calc R U . . .
C41_2 C 0.18345(10) 0.22002(14) 0.42078(7) 0.0322(5) Uani 1 1 d . . . . .
C42_2 C 0.21916(14) 0.3415(2) 0.34068(8) 0.0586(9) Uani 1 1 d . . . . .
H42A_2 H 0.247042 0.314642 0.329077 0.088 Uiso 1 1 calc R U . . .
H42B_2 H 0.227415 0.396512 0.342151 0.088 Uiso 1 1 calc R U . . .
H42C_2 H 0.184445 0.333851 0.326142 0.088 Uiso 1 1 calc R U . . .
C43_2 C 0.28698(11) 0.35059(17) 0.47384(7) 0.0413(6) Uani 1 1 d . . . . .
H43A_2 H 0.320579 0.366533 0.464928 0.062 Uiso 1 1 calc R U . . .
H43B_2 H 0.294585 0.312981 0.493545 0.062 Uiso 1 1 calc R U . . .
H43C_2 H 0.269263 0.395478 0.483123 0.062 Uiso 1 1 calc R U . . .
C44_2 C 0.14900(12) 0.15327(16) 0.42988(8) 0.0444(6) Uani 1 1 d . . . . .
H44A_2 H 0.114690 0.172541 0.436398 0.067 Uiso 1 1 calc R U . . .
H44B_2 H 0.167303 0.124641 0.450561 0.067 Uiso 1 1 calc R U . . .
H44C_2 H 0.142641 0.119300 0.408610 0.067 Uiso 1 1 calc R U . . .
C45_2 C 0.00674(9) 0.15881(12) 0.32146(6) 0.0267(4) Uani 1 1 d . . . . .
C46_2 C -0.02890(10) 0.19833(13) 0.29543(6) 0.0288(5) Uani 1 1 d . . . . .
C47_2 C -0.08345(10) 0.18848(14) 0.29553(7) 0.0344(5) Uani 1 1 d . . . . .
H47_2 H -0.107196 0.214933 0.277890 0.041 Uiso 1 1 calc R U . . .
C48_2 C -0.10466(11) 0.14089(16) 0.32073(8) 0.0397(6) Uani 1 1 d . . . . .
C49_2 C -0.06967(11) 0.10167(16) 0.34561(7) 0.0409(6) Uani 1 1 d . . . . .
H49_2 H -0.083864 0.069394 0.362959 0.049 Uiso 1 1 calc R U . . .
C50_2 C -0.01396(11) 0.10750(14) 0.34633(7) 0.0341(5) Uani 1 1 d . . . . .
C51_2 C -0.00815(11) 0.24699(14) 0.26634(7) 0.0365(5) Uani 1 1 d . . . . .
H51A_2 H 0.001145 0.214011 0.246422 0.055 Uiso 1 1 calc R U . . .
H51B_2 H 0.023755 0.274983 0.276849 0.055 Uiso 1 1 calc R U . . .
H51C_2 H -0.035821 0.283681 0.256795 0.055 Uiso 1 1 calc R U . . .
C52_2 C -0.16431(12) 0.1322(2) 0.31996(10) 0.0536(8) Uani 1 1 d . . . . .
H52A_2 H -0.178779 0.176372 0.332131 0.080 Uiso 1 1 calc R U . . .
H52B_2 H -0.172316 0.084942 0.332713 0.080 Uiso 1 1 calc R U . . .
H52C_2 H -0.180698 0.129752 0.294535 0.080 Uiso 1 1 calc R U . . .
C53_2 C 0.02188(13) 0.05598(16) 0.37112(8) 0.0433(6) Uani 1 1 d . . . . .
H53A_2 H 0.047073 0.029663 0.356880 0.065 Uiso 1 1 calc R U . . .
H53B_2 H 0.000086 0.017871 0.382294 0.065 Uiso 1 1 calc R U . . .
H53C_2 H 0.041836 0.086834 0.390334 0.065 Uiso 1 1 calc R U . . .
F1_3 F 0.3434(3) 0.7569(4) 0.34393(17) 0.0601(14) Uani 0.572(4) 1 d D U P A 3
F2_3 F 0.3483(2) 0.7296(4) 0.28694(16) 0.0588(14) Uani 0.572(4) 1 d D U P A 3
F3_3 F 0.35139(16) 0.6406(2) 0.32700(11) 0.0627(11) Uani 0.572(4) 1 d D U P A 3
F4_3 F 0.1926(2) 0.7796(5) 0.2899(2) 0.088(2) Uani 0.572(4) 1 d D U P A 3
F5_3 F 0.26961(19) 0.8347(2) 0.29915(13) 0.0631(11) Uani 0.572(4) 1 d D U P A 3
F6_3 F 0.2500(2) 0.7583(5) 0.25282(16) 0.0807(19) Uani 0.572(4) 1 d D U P A 3
F7_3 F 0.2785(2) 0.6149(4) 0.26285(11) 0.0525(14) Uani 0.572(4) 1 d D U P A 3
F8_3 F 0.2546(2) 0.5647(3) 0.31222(11) 0.0560(12) Uani 0.572(4) 1 d D U P A 3
F9_3 F 0.19969(13) 0.6278(3) 0.27722(11) 0.0675(12) Uani 0.572(4) 1 d D U P A 3
O1_3 O 0.2438(5) 0.6958(12) 0.3435(3) 0.0485(18) Uani 0.572(4) 1 d D U P A 3
C1_3 C 0.2664(2) 0.7005(3) 0.31211(18) 0.0373(17) Uani 0.572(4) 1 d D U P A 3
C2_3 C 0.3290(2) 0.7068(3) 0.31728(15) 0.0478(12) Uani 0.572(4) 1 d D U P A 3
C3_3 C 0.2447(2) 0.7701(3) 0.28868(15) 0.0529(13) Uani 0.572(4) 1 d D U P A 3
C4_3 C 0.2512(2) 0.6245(3) 0.29156(14) 0.0437(12) Uani 0.572(4) 1 d D U P A 3
F1_4 F 0.3245(3) 0.9261(5) 0.36529(18) 0.085(3) Uani 0.563(4) 1 d D U P A 4
F2_4 F 0.2988(2) 1.0253(2) 0.39120(13) 0.0916(17) Uani 0.563(4) 1 d D U P A 4
F3_4 F 0.33694(14) 0.9325(3) 0.42343(10) 0.0644(12) Uani 0.563(4) 1 d D U P A 4
F4_4 F 0.1804(3) 0.9050(8) 0.4370(3) 0.172(5) Uani 0.563(4) 1 d D U P A 4
F5_4 F 0.2406(4) 0.9921(6) 0.4476(3) 0.169(5) Uani 0.563(4) 1 d D U P A 4
F6_4 F 0.2600(4) 0.8757(6) 0.4598(2) 0.143(4) Uani 0.563(4) 1 d D U P A 4
F7_4 F 0.16034(12) 0.90619(19) 0.36370(10) 0.0533(10) Uani 0.563(4) 1 d D U P A 4
F8_4 F 0.1904(2) 1.0178(2) 0.37924(14) 0.0878(17) Uani 0.563(4) 1 d D U P A 4
F9_4 F 0.2224(3) 0.9533(6) 0.33650(16) 0.075(3) Uani 0.563(4) 1 d D U P A 4
O1_4 O 0.2475(6) 0.8400(5) 0.3804(2) 0.0437(15) Uani 0.563(4) 1 d D U P A 4
C1_4 C 0.2474(2) 0.9105(4) 0.39681(17) 0.0411(18) Uani 0.563(4) 1 d D U P A 4
C2_4 C 0.3022(3) 0.9498(4) 0.3941(2) 0.0531(18) Uani 0.563(4) 1 d D U P A 4
C3_4 C 0.2313(4) 0.9210(7) 0.4362(2) 0.107(4) Uani 0.563(4) 1 d D U P A 4
C4_4 C 0.2040(3) 0.9475(3) 0.36887(19) 0.0449(16) Uani 0.563(4) 1 d D U P A 4
F1_5 F 0.2793(4) 0.5554(6) 0.3973(2) 0.142(4) Uani 0.569(3) 1 d D U P A 5
F2_5 F 0.24755(15) 0.5368(2) 0.45113(15) 0.0805(15) Uani 0.569(3) 1 d D U P A 5
F3_5 F 0.3365(2) 0.5292(4) 0.4428(3) 0.141(4) Uani 0.569(3) 1 d D U P A 5
F4_5 F 0.3616(2) 0.6457(5) 0.40052(14) 0.116(2) Uani 0.569(3) 1 d D U P A 5
F5_5 F 0.35089(15) 0.7539(2) 0.43064(14) 0.0803(14) Uani 0.569(3) 1 d D U P A 5
F6_5 F 0.38838(14) 0.6612(3) 0.46024(12) 0.0641(10) Uani 0.569(3) 1 d D U P A 5
F7_5 F 0.24061(14) 0.6503(3) 0.49025(10) 0.0629(11) Uani 0.569(3) 1 d D U P A 5
F8_5 F 0.3157(2) 0.5984(5) 0.50062(14) 0.152(3) Uani 0.569(3) 1 d D U P A 5
F9_5 F 0.3166(4) 0.7265(5) 0.4927(3) 0.161(4) Uani 0.569(3) 1 d D U P A 5
O1_5 O 0.25369(13) 0.68800(19) 0.42234(9) 0.0363(6) Uani 0.569(3) 1 d D U P A 5
C1_5 C 0.2947(2) 0.6519(4) 0.44153(17) 0.047(2) Uani 0.569(3) 1 d D U P A 5
C2_5 C 0.2909(3) 0.5665(4) 0.4324(2) 0.081(2) Uani 0.569(3) 1 d D U P A 5
C3_5 C 0.3517(3) 0.6808(4) 0.4326(2) 0.0814(19) Uani 0.569(3) 1 d D U P A 5
C4_5 C 0.2916(3) 0.6636(5) 0.4829(2) 0.104(3) Uani 0.569(3) 1 d D U P A 5
F1_6 F 0.1571(4) 0.5867(5) 0.3776(4) 0.218(6) Uani 0.601(3) 1 d D U P A 6
F2_6 F 0.1218(3) 0.6492(7) 0.32952(19) 0.207(5) Uani 0.601(3) 1 d D U P A 6
F3_6 F 0.0702(3) 0.5956(6) 0.3633(3) 0.254(7) Uani 0.601(3) 1 d D U P A 6
F4_6 F 0.14537(18) 0.6255(3) 0.43855(15) 0.110(2) Uani 0.601(3) 1 d D U P A 6
F5_6 F 0.1320(3) 0.7417(5) 0.4505(2) 0.128(3) Uani 0.601(3) 1 d D U P A 6
F6_6 F 0.0636(2) 0.6659(4) 0.43496(16) 0.1043(18) Uani 0.601(3) 1 d D U P A 6
F7_6 F 0.02284(11) 0.7152(2) 0.36838(13) 0.0768(14) Uani 0.601(3) 1 d D U P A 6
F8_6 F 0.07622(19) 0.7849(3) 0.34157(18) 0.131(3) Uani 0.601(3) 1 d D U P A 6
F9_6 F 0.0650(2) 0.8107(3) 0.3969(3) 0.186(4) Uani 0.601(3) 1 d D U P A 6
O1_6 O 0.16146(13) 0.7437(2) 0.38287(11) 0.0351(7) Uani 0.601(3) 1 d D U P A 6
C1_6 C 0.1173(2) 0.7049(3) 0.38828(16) 0.049(2) Uani 0.601(3) 1 d D U P A 6
C2_6 C 0.1196(4) 0.6268(5) 0.3658(3) 0.124(4) Uani 0.601(3) 1 d D U P A 6
C3_6 C 0.1128(3) 0.6858(6) 0.4283(2) 0.095(3) Uani 0.601(3) 1 d D U P A 6
C4_6 C 0.0692(2) 0.7481(4) 0.3703(2) 0.098(3) Uani 0.601(3) 1 d D U P A 6
F1_7 F 0.18066(8) 0.27168(11) 0.24622(5) 0.0434(4) Uani 0.8688(11) 1 d D U P B 9
F2_7 F 0.24119(10) 0.19073(13) 0.23250(7) 0.0563(6) Uani 0.8688(11) 1 d D U P B 9
F3_7 F 0.17465(8) 0.21911(11) 0.19294(5) 0.0447(4) Uani 0.8688(11) 1 d D U P B 9
F4_7 F 0.28129(8) 0.32851(15) 0.26694(5) 0.0542(5) Uani 0.8688(11) 1 d D U P B 9
F5_7 F 0.32993(7) 0.27703(15) 0.22922(5) 0.0529(5) Uani 0.8688(11) 1 d D U P B 9
F6_7 F 0.31288(10) 0.39861(16) 0.22539(7) 0.0608(7) Uani 0.8688(11) 1 d D U P B 9
F7_7 F 0.15669(12) 0.3714(2) 0.18776(9) 0.0503(8) Uani 0.8688(11) 1 d D U P B 9
F8_7 F 0.22608(9) 0.43765(10) 0.17873(6) 0.0465(5) Uani 0.8688(11) 1 d D U P B 9
F9_7 F 0.20595(9) 0.42263(12) 0.23343(6) 0.0464(5) Uani 0.8688(11) 1 d D U P B 9
O1_7 O 0.25991(8) 0.29313(13) 0.17258(6) 0.0248(4) Uani 0.8688(11) 1 d D U P B 9
C1_7 C 0.24206(11) 0.31370(16) 0.20458(8) 0.0250(5) Uani 0.8688(11) 1 d D U P B 9
C2_7 C 0.20853(12) 0.24827(17) 0.21937(8) 0.0367(6) Uani 0.8688(11) 1 d D U P B 9
C3_7 C 0.29242(12) 0.3295(2) 0.23212(8) 0.0427(7) Uani 0.8688(11) 1 d D U P B 9
C4_7 C 0.20714(12) 0.38780(17) 0.20111(8) 0.0373(6) Uani 0.8688(11) 1 d D U P B 9
F1_8 F 0.31211(9) 0.02143(11) 0.13871(7) 0.0481(5) Uani 0.8688(11) 1 d D U P B 9
F2_8 F 0.26595(10) 0.07579(16) 0.17733(6) 0.0398(6) Uani 0.8688(11) 1 d D U P B 9
F3_8 F 0.32198(6) 0.14210(10) 0.15064(5) 0.0400(4) Uani 0.8688(11) 1 d D U P B 9
F4_8 F 0.16521(13) 0.0767(2) 0.14419(7) 0.0351(6) Uani 0.8688(11) 1 d D U P B 9
F5_8 F 0.20656(7) -0.01953(9) 0.12378(5) 0.0390(4) Uani 0.8688(11) 1 d D U P B 9
F6_8 F 0.15908(9) 0.05551(13) 0.08641(6) 0.0386(5) Uani 0.8688(11) 1 d D U P B 9
F7_8 F 0.2638(2) 0.0213(3) 0.06723(14) 0.0495(11) Uani 0.8688(11) 1 d D U P B 9
F8_8 F 0.23084(17) 0.1319(3) 0.05097(10) 0.0458(8) Uani 0.8688(11) 1 d D U P B 9
F9_8 F 0.31161(14) 0.1235(3) 0.07676(12) 0.0481(10) Uani 0.8688(11) 1 d D U P B 9
O1_8 O 0.22499(7) 0.18026(10) 0.11816(5) 0.0238(3) Uani 0.8688(11) 1 d D U P B 9
C1_8 C 0.24168(10) 0.10708(16) 0.11449(8) 0.0237(6) Uani 0.8688(11) 1 d D U P B 9
C2_8 C 0.28627(11) 0.08571(16) 0.14543(8) 0.0316(6) Uani 0.8688(11) 1 d D U P B 9
C3_8 C 0.19259(11) 0.05367(17) 0.11727(8) 0.0285(6) Uani 0.8688(11) 1 d D U P B 9
C4_8 C 0.26223(17) 0.0954(3) 0.07673(10) 0.0346(9) Uani 0.8688(11) 1 d D U P B 9
F1_9 F 0.38654(11) 0.3126(2) 0.16011(7) 0.0895(10) Uani 0.8688(11) 1 d D U P B 9
F2_9 F 0.39855(13) 0.22645(16) 0.12063(11) 0.0697(9) Uani 0.8688(11) 1 d D U P B 9
F3_9 F 0.43885(9) 0.33363(16) 0.11992(10) 0.0838(9) Uani 0.8688(11) 1 d D U P B 9
F4_9 F 0.37173(19) 0.25971(19) 0.05137(10) 0.0707(11) Uani 0.8688(11) 1 d D U P B 9
F5_9 F 0.39341(11) 0.37831(15) 0.05219(7) 0.0699(8) Uani 0.8688(11) 1 d D U P B 9
F6_9 F 0.31256(11) 0.34287(19) 0.03716(6) 0.0776(8) Uani 0.8688(11) 1 d D U P B 9
F7_9 F 0.31531(14) 0.42471(14) 0.14148(9) 0.0885(11) Uani 0.8688(11) 1 d D U P B 9
F8_9 F 0.30271(11) 0.45290(13) 0.08423(8) 0.0744(7) Uani 0.8688(11) 1 d D U P B 9
F9_9 F 0.38017(10) 0.46046(12) 0.11308(7) 0.0613(6) Uani 0.8688(11) 1 d D U P B 9
O1_9 O 0.30009(9) 0.29092(13) 0.10395(6) 0.0291(4) Uani 0.8688(11) 1 d D U P B 9
C1_9 C 0.34430(11) 0.33344(15) 0.10044(8) 0.0326(6) Uani 0.8688(11) 1 d D U P B 9
C2_9 C 0.39278(13) 0.3005(2) 0.12537(10) 0.0456(8) Uani 0.8688(11) 1 d D U P B 9
C3_9 C 0.35582(13) 0.32922(18) 0.05981(9) 0.0423(7) Uani 0.8688(11) 1 d D U P B 9
C4_9 C 0.33582(14) 0.41877(19) 0.11067(10) 0.0433(8) Uani 0.8688(11) 1 d D U P B 9
F1_10 F 0.19758(8) 0.28987(11) 0.04265(5) 0.0443(4) Uani 0.8688(11) 1 d D U P B 9
F2_10 F 0.12103(10) 0.33831(15) 0.02219(6) 0.0470(5) Uani 0.8688(11) 1 d D U P B 9
F3_10 F 0.18681(9) 0.41215(11) 0.04213(5) 0.0481(5) Uani 0.8688(11) 1 d D U P B 9
F4_10 F 0.15618(8) 0.47308(10) 0.10500(6) 0.0459(4) Uani 0.8688(11) 1 d D U P B 9
F5_10 F 0.08601(8) 0.44517(12) 0.06838(6) 0.0529(5) Uani 0.8688(11) 1 d D U P B 9
F6_10 F 0.09167(8) 0.41033(12) 0.12488(5) 0.0466(5) Uani 0.8688(11) 1 d D U P B 9
F7_10 F 0.05622(7) 0.29573(12) 0.07608(5) 0.0486(5) Uani 0.8688(11) 1 d D U P B 9
F8_10 F 0.10416(8) 0.25432(11) 0.12423(5) 0.0458(4) Uani 0.8688(11) 1 d D U P B 9
F9_10 F 0.11928(8) 0.21346(11) 0.07129(5) 0.0447(4) Uani 0.8688(11) 1 d D U P B 9
O1_10 O 0.19053(7) 0.33233(10) 0.11169(5) 0.0270(4) Uani 0.8688(11) 1 d D U P B 9
C1_10 C 0.14679(10) 0.34172(14) 0.08725(7) 0.0264(5) Uani 0.8688(11) 1 d D U P B 9
C2_10 C 0.16279(12) 0.34565(17) 0.04781(8) 0.0355(6) Uani 0.8688(11) 1 d D U P B 9
C3_10 C 0.11933(15) 0.4189(2) 0.09636(11) 0.0364(8) Uani 0.8688(11) 1 d D U P B 9
C4_10 C 0.10571(12) 0.27528(17) 0.08966(9) 0.0356(6) Uani 0.8688(11) 1 d D U P B 9
F1_11 F 0.3561(3) 0.5985(4) 0.4008(2) 0.096(3) Uani 0.431(3) 1 d D U P A 11
F2_11 F 0.3295(4) 0.5192(3) 0.43850(15) 0.094(3) Uani 0.431(3) 1 d D U P A 11
F3_11 F 0.27775(17) 0.5568(3) 0.39224(12) 0.0313(10) Uani 0.431(3) 1 d D U P A 11
F4_11 F 0.3787(2) 0.7221(4) 0.44472(16) 0.0778(18) Uani 0.431(3) 1 d D U P A 11
F5_11 F 0.3302(3) 0.7311(3) 0.48994(14) 0.0431(11) Uani 0.431(3) 1 d D U P A 11
F6_11 F 0.3767(3) 0.6294(4) 0.48137(19) 0.099(2) Uani 0.431(3) 1 d D U P A 11
F7_11 F 0.2776(4) 0.5872(5) 0.49480(18) 0.143(4) Uani 0.431(3) 1 d D U P A 11
F8_11 F 0.2193(4) 0.5815(5) 0.44745(19) 0.141(4) Uani 0.431(3) 1 d D U P A 11
F9_11 F 0.2316(2) 0.6894(5) 0.47632(15) 0.092(2) Uani 0.431(3) 1 d D U P A 11
O1_11 O 0.27946(18) 0.7081(3) 0.41760(12) 0.0363(6) Uani 0.431(3) 1 d D U P A 11
C1_11 C 0.2979(3) 0.6490(4) 0.44020(17) 0.038(2) Uani 0.431(3) 1 d D U P A 11
C2_11 C 0.3178(3) 0.5803(3) 0.41707(14) 0.0378(14) Uani 0.431(3) 1 d D U P A 11
C3_11 C 0.3445(2) 0.6866(3) 0.46292(16) 0.0394(13) Uani 0.431(3) 1 d D U P A 11
C4_11 C 0.2586(3) 0.6197(5) 0.46688(17) 0.084(3) Uani 0.431(3) 1 d D U P A 11
F1_12 F 0.34551(16) 0.8674(3) 0.40451(15) 0.0665(15) Uani 0.437(4) 1 d D U P A 12
F2_12 F 0.3310(2) 0.9855(3) 0.41527(19) 0.0845(19) Uani 0.437(4) 1 d D U P A 12
F3_12 F 0.3216(4) 0.9392(5) 0.3600(2) 0.060(2) Uani 0.437(4) 1 d D U P A 12
F4_12 F 0.1923(3) 0.8772(5) 0.43877(18) 0.093(3) Uani 0.437(4) 1 d D U P A 12
F5_12 F 0.2751(4) 0.8664(3) 0.45692(17) 0.075(3) Uani 0.437(4) 1 d D U P A 12
F6_12 F 0.2394(3) 0.9784(2) 0.44989(19) 0.0521(17) Uani 0.437(4) 1 d D U P A 12
F7_12 F 0.2368(2) 1.0388(3) 0.38129(18) 0.0794(17) Uani 0.437(4) 1 d D U P A 12
F8_12 F 0.16829(17) 0.9656(4) 0.38282(14) 0.0727(19) Uani 0.437(4) 1 d D U P A 12
F9_12 F 0.2166(4) 0.9586(6) 0.3383(2) 0.052(2) Uani 0.437(4) 1 d D U P A 12
O1_12 O 0.2517(8) 0.8315(6) 0.3906(3) 0.0437(15) Uani 0.437(4) 1 d D U P A 12
C1_12 C 0.2537(3) 0.9079(5) 0.3961(2) 0.037(2) Uani 0.437(4) 1 d D U P A 12
C2_12 C 0.3137(3) 0.9272(5) 0.3944(3) 0.049(2) Uani 0.437(4) 1 d D U P A 12
C3_12 C 0.2401(3) 0.9077(4) 0.4356(2) 0.044(2) Uani 0.437(4) 1 d D U P A 12
C4_12 C 0.2178(3) 0.9677(5) 0.3738(2) 0.054(2) Uani 0.437(4) 1 d D U P A 12
F1_13 F 0.08035(18) 0.5774(2) 0.37884(18) 0.0522(17) Uani 0.399(3) 1 d D U P A 13
F2_13 F 0.1590(3) 0.5906(4) 0.3696(2) 0.077(3) Uani 0.399(3) 1 d D U P A 13
F3_13 F 0.0967(5) 0.6429(6) 0.3311(2) 0.154(6) Uani 0.399(3) 1 d D U P A 13
F4_13 F 0.0386(2) 0.6934(4) 0.41457(18) 0.0709(17) Uani 0.399(3) 1 d D U P A 13
F5_13 F 0.1030(4) 0.6187(3) 0.4321(3) 0.126(4) Uani 0.399(3) 1 d D U P A 13
F6_13 F 0.1052(3) 0.7433(5) 0.4449(3) 0.091(3) Uani 0.399(3) 1 d D U P A 13
F7_13 F 0.0471(3) 0.7568(8) 0.3480(2) 0.180(6) Uani 0.399(3) 1 d D U P A 13
F8_13 F 0.0861(3) 0.8334(4) 0.3905(3) 0.127(3) Uani 0.399(3) 1 d D U P A 13
F9_13 F 0.1246(2) 0.8050(6) 0.3432(2) 0.157(5) Uani 0.399(3) 1 d D U P A 13
O1_13 O 0.1720(2) 0.7207(3) 0.39594(17) 0.0351(7) Uani 0.399(3) 1 d D U P A 13
C1_13 C 0.1196(3) 0.7054(4) 0.38650(19) 0.043(3) Uani 0.399(3) 1 d D U P A 13
C2_13 C 0.1148(4) 0.6255(5) 0.3653(2) 0.067(3) Uani 0.399(3) 1 d D U P A 13
C3_13 C 0.0918(3) 0.6906(4) 0.4212(2) 0.0466(19) Uani 0.399(3) 1 d D U P A 13
C4_13 C 0.0928(4) 0.7733(6) 0.3659(3) 0.107(4) Uani 0.399(3) 1 d D U P A 13
F1_14 F 0.3335(5) 0.7342(7) 0.2770(3) 0.112(5) Uani 0.428(4) 1 d D U P A 14
F2_14 F 0.2988(3) 0.8274(3) 0.3058(2) 0.082(2) Uani 0.428(4) 1 d D U P A 14
F3_14 F 0.3502(5) 0.7449(8) 0.3357(3) 0.110(5) Uani 0.428(4) 1 d D U P A 14
F4_14 F 0.1750(2) 0.6846(4) 0.28256(19) 0.095(2) Uani 0.428(4) 1 d D U P A 14
F5_14 F 0.2270(3) 0.7569(6) 0.25537(19) 0.078(2) Uani 0.428(4) 1 d D U P A 14
F6_14 F 0.1954(3) 0.7960(5) 0.3041(2) 0.0621(19) Uani 0.428(4) 1 d D U P A 14
F7_14 F 0.3236(3) 0.6002(4) 0.3156(2) 0.109(3) Uani 0.428(4) 1 d D U P A 14
F8_14 F 0.2401(5) 0.5740(6) 0.3159(4) 0.153(6) Uani 0.428(4) 1 d D U P A 14
F9_14 F 0.2713(5) 0.6083(7) 0.2667(3) 0.121(4) Uani 0.428(4) 1 d D U P A 14
O1_14 O 0.2561(7) 0.7025(17) 0.3484(4) 0.0485(18) Uani 0.428(4) 1 d D U P A 14
C1_14 C 0.2630(3) 0.7040(4) 0.3126(2) 0.043(2) Uani 0.428(4) 1 d D U P A 14
C2_14 C 0.3130(3) 0.7545(4) 0.3075(2) 0.0607(19) Uani 0.428(4) 1 d D U P A 14
C3_14 C 0.2140(3) 0.7354(4) 0.28756(19) 0.0526(17) Uani 0.428(4) 1 d D U P A 14
C4_14 C 0.2740(4) 0.6204(4) 0.3022(3) 0.077(3) Uani 0.428(4) 1 d D U P A 14
F1_15 F 0.2967(5) 0.3799(10) 0.2382(4) 0.061(4) Uani 0.1312(11) 1 d D U P B 16
F2_15 F 0.2431(6) 0.4477(5) 0.2017(3) 0.053(3) Uani 0.1312(11) 1 d D U P B 16
F3_15 F 0.2170(5) 0.3991(8) 0.2506(3) 0.048(3) Uani 0.1312(11) 1 d D U P B 16
F4_15 F 0.2186(7) 0.1785(6) 0.2115(4) 0.072(4) Uani 0.1312(11) 1 d D U P B 16
F5_15 F 0.2393(8) 0.2483(8) 0.2594(3) 0.086(6) Uani 0.1312(11) 1 d D U P B 16
F6_15 F 0.2978(5) 0.2262(9) 0.2229(4) 0.079(5) Uani 0.1312(11) 1 d D U P B 16
F7_15 F 0.1500(6) 0.2622(9) 0.1667(4) 0.074(5) Uani 0.1312(11) 1 d D U P B 16
F8_15 F 0.1459(7) 0.3795(8) 0.1849(7) 0.066(7) Uani 0.1312(11) 1 d D U P B 16
F9_15 F 0.1426(6) 0.2860(9) 0.2230(4) 0.073(5) Uani 0.1312(11) 1 d D U P B 16
O1_15 O 0.2480(7) 0.3134(10) 0.1693(4) 0.0248(4) Uani 0.1312(11) 1 d D U P B 16
C1_15 C 0.2272(4) 0.3124(5) 0.2020(3) 0.035(3) Uani 0.1312(11) 1 d D U P B 16
C2_15 C 0.2458(5) 0.3862(6) 0.2224(3) 0.038(3) Uani 0.1312(11) 1 d D U P B 16
C3_15 C 0.2464(6) 0.2406(7) 0.2243(4) 0.059(4) Uani 0.1312(11) 1 d D U P B 16
C4_15 C 0.1648(5) 0.3108(7) 0.1941(4) 0.045(3) Uani 0.1312(11) 1 d D U P B 16
F1_16 F 0.4439(5) 0.2876(13) 0.1602(5) 0.120(8) Uani 0.1312(11) 1 d D U P B 16
F2_16 F 0.3682(5) 0.2403(10) 0.1708(3) 0.076(5) Uani 0.1312(11) 1 d D U P B 16
F3_16 F 0.4069(9) 0.1986(8) 0.1255(5) 0.077(6) Uani 0.1312(11) 1 d D U P B 16
F4_16 F 0.3755(7) 0.3931(8) 0.0657(4) 0.085(6) Uani 0.1312(11) 1 d D U P B 16
F5_16 F 0.4461(5) 0.3334(10) 0.0889(5) 0.085(5) Uani 0.1312(11) 1 d D U P B 16
F6_16 F 0.3803(7) 0.2703(9) 0.0620(5) 0.051(5) Uani 0.1312(11) 1 d D U P B 16
F7_16 F 0.4167(6) 0.4360(10) 0.1400(5) 0.097(7) Uani 0.1312(11) 1 d D U P B 16
F8_16 F 0.3617(6) 0.3915(9) 0.1751(3) 0.080(5) Uani 0.1312(11) 1 d D U P B 16
F9_16 F 0.3305(7) 0.4471(9) 0.1256(5) 0.095(6) Uani 0.1312(11) 1 d D U P B 16
O1_16 O 0.3146(6) 0.3027(11) 0.1120(5) 0.0291(4) Uani 0.1312(11) 1 d D U P B 16
C1_16 C 0.3673(5) 0.3233(6) 0.1199(3) 0.039(3) Uani 0.1312(11) 1 d D U P B 16
C2_16 C 0.3963(6) 0.2607(7) 0.1446(4) 0.057(4) Uani 0.1312(11) 1 d D U P B 16
C3_16 C 0.3927(6) 0.3298(7) 0.0840(3) 0.057(4) Uani 0.1312(11) 1 d D U P B 16
C4_16 C 0.3695(6) 0.4014(7) 0.1405(4) 0.070(5) Uani 0.1312(11) 1 d D U P B 16
O1_17 O 0.2040(5) 0.3020(7) 0.0953(3) 0.0270(4) Uani 0.1312(11) 1 d D U P B 16
F1_17 F 0.2001(6) 0.4187(8) 0.0160(3) 0.066(4) Uani 0.1312(11) 1 d D U P B 16
C2_17 C 0.2238(5) 0.3865(8) 0.0464(3) 0.052(4) Uani 0.1312(11) 1 d D U P B 16
F2_17 F 0.2546(5) 0.3299(7) 0.0365(3) 0.058(3) Uani 0.1312(11) 1 d D U P B 16
C3_17 C 0.1591(6) 0.4217(7) 0.0919(3) 0.060(4) Uani 0.1312(11) 1 d D U P B 16
F3_17 F 0.2559(6) 0.4381(7) 0.0639(3) 0.065(4) Uani 0.1312(11) 1 d D U P B 16
C4_17 C 0.1363(5) 0.3148(8) 0.0459(4) 0.060(4) Uani 0.1312(11) 1 d D U P B 16
F4_17 F 0.1947(6) 0.4445(7) 0.1195(3) 0.064(4) Uani 0.1312(11) 1 d D U P B 16
F5_17 F 0.1470(8) 0.4830(7) 0.0712(4) 0.088(6) Uani 0.1312(11) 1 d D U P B 16
F6_17 F 0.1151(6) 0.4002(11) 0.1062(5) 0.075(6) Uani 0.1312(11) 1 d D U P B 16
F7_17 F 0.1560(5) 0.2706(8) 0.0212(3) 0.069(4) Uani 0.1312(11) 1 d D U P B 16
F8_17 F 0.1038(7) 0.3659(10) 0.0281(5) 0.075(6) Uani 0.1312(11) 1 d D U P B 16
F9_17 F 0.1076(7) 0.2699(10) 0.0655(4) 0.081(5) Uani 0.1312(11) 1 d D U P B 16
C1_17 C 0.1819(4) 0.3552(6) 0.0708(3) 0.048(3) Uani 0.1312(11) 1 d D U P B 16
O1_18 O 0.2526(5) 0.1773(6) 0.1310(3) 0.0238(3) Uani 0.1312(11) 1 d D U P B 16
F1_18 F 0.3300(4) 0.0477(10) 0.1277(4) 0.063(4) Uani 0.1312(11) 1 d D U P B 16
C1_18 C 0.2445(4) 0.1058(7) 0.1155(4) 0.033(3) Uani 0.1312(11) 1 d D U P B 16
C2_18 C 0.2812(5) 0.0456(8) 0.1375(4) 0.041(3) Uani 0.1312(11) 1 d D U P B 16
F2_18 F 0.2622(5) -0.0253(6) 0.1320(4) 0.059(4) Uani 0.1312(11) 1 d D U P B 16
F3_18 F 0.2833(6) 0.0601(10) 0.1731(3) 0.043(4) Uani 0.1312(11) 1 d D U P B 16
F4_18 F 0.1533(4) 0.1438(6) 0.1072(4) 0.050(3) Uani 0.1312(11) 1 d D U P B 16
C4_18 C 0.2554(7) 0.1037(12) 0.0749(4) 0.034(5) Uani 0.1312(11) 1 d D U P B 16
F5_18 F 0.1689(7) 0.0253(8) 0.0978(5) 0.064(5) Uani 0.1312(11) 1 d D U P B 16
F6_18 F 0.1772(8) 0.0695(13) 0.1527(4) 0.042(5) Uani 0.1312(11) 1 d D U P B 16
F7_18 F 0.2172(9) 0.139(2) 0.0534(5) 0.047(7) Uani 0.1312(11) 1 d D U P B 16
F8_18 F 0.3016(8) 0.1386(15) 0.0707(7) 0.047(7) Uani 0.1312(11) 1 d D U P B 16
F9_18 F 0.2583(11) 0.0318(13) 0.0630(7) 0.040(6) Uani 0.1312(11) 1 d D U P B 16
C3_18 C 0.1851(5) 0.0847(8) 0.1184(4) 0.036(4) Uani 0.1312(11) 1 d D U P B 16
F1_19 F 0.5063(3) 0.3516(4) 0.5719(2) 0.124(3) Uani 0.444(7) 1 d D U P C 19
C1_19 C 0.4867(4) 0.4188(6) 0.5597(3) 0.060(2) Uani 0.444(7) 1 d D U P C 19
C2_19 C 0.5190(4) 0.4825(7) 0.5580(3) 0.072(3) Uani 0.444(7) 1 d D U P C 19
H2_19 H 0.556320 0.478565 0.565436 0.087 Uiso 0.444(7) 1 calc R U P C 19
C3_19 C 0.4968(4) 0.5533(7) 0.5455(3) 0.070(3) Uani 0.444(7) 1 d D U P C 19
H3_19 H 0.519363 0.596557 0.543520 0.084 Uiso 0.444(7) 1 calc R U P C 19
C4_19 C 0.4428(4) 0.5594(5) 0.5361(3) 0.058(3) Uani 0.444(7) 1 d D U P C 19
H4_19 H 0.426659 0.607639 0.529800 0.070 Uiso 0.444(7) 1 calc R U P C 19
C5_19 C 0.4120(3) 0.4927(4) 0.5362(3) 0.0452(18) Uani 0.444(7) 1 d D U P C 19
H5_19 H 0.375066 0.495429 0.527337 0.054 Uiso 0.444(7) 1 calc R U P C 19
C6_19 C 0.4326(3) 0.4239(4) 0.5483(3) 0.0410(18) Uani 0.444(7) 1 d D U P C 19
H6_19 H 0.410127 0.380196 0.549035 0.049 Uiso 0.444(7) 1 calc R U P C 19
F1_21 F 0.5648(3) 0.5519(5) 0.55754(18) 0.168(4) Uani 0.556(7) 1 d D U P C 21
C1_21 C 0.5184(3) 0.5175(5) 0.5524(3) 0.059(2) Uani 0.556(7) 1 d D U P C 21
C2_21 C 0.4736(5) 0.5583(7) 0.5399(3) 0.100(4) Uani 0.556(7) 1 d D U P C 21
H2_21 H 0.476085 0.611718 0.535124 0.120 Uiso 0.556(7) 1 calc R U P C 21
C3_21 C 0.4248(5) 0.5213(11) 0.5342(4) 0.140(6) Uani 0.556(7) 1 d D U P C 21
H3_21 H 0.393533 0.549801 0.525920 0.168 Uiso 0.556(7) 1 calc R U P C 21
C4_21 C 0.4209(5) 0.4439(11) 0.5405(5) 0.147(7) Uani 0.556(7) 1 d D U P C 21
H4_21 H 0.387609 0.418011 0.535357 0.176 Uiso 0.556(7) 1 calc R U P C 21
C5_21 C 0.4655(6) 0.4050(7) 0.5542(4) 0.122(5) Uani 0.556(7) 1 d D U P C 21
H5_21 H 0.462531 0.352535 0.560683 0.146 Uiso 0.556(7) 1 calc R U P C 21
C6_21 C 0.5148(4) 0.4399(5) 0.5589(3) 0.086(3) Uani 0.556(7) 1 d D U P C 21
H6_21 H 0.546005 0.410833 0.566520 0.103 Uiso 0.556(7) 1 calc R U P C 21

loop_
_atom_site_aniso_label
_atom_site_aniso_U_11
_atom_site_aniso_U_22
_atom_site_aniso_U_33
_atom_site_aniso_U_23
_atom_site_aniso_U_13
_atom_site_aniso_U_12
Al1 0.0235(3) 0.0355(4) 0.0262(3) 0.0039(3) -0.0019(2) -0.0079(3)
Al2 0.0279(3) 0.0210(3) 0.0206(3) -0.0005(2) 0.0022(2) -0.0026(2)
Ge1_1 0.02608(13) 0.02428(12) 0.02324(12) -0.00180(9) 0.00283(9) -0.00134(9)
Ga1_1 0.02185(12) 0.02324(13) 0.01857(12) -0.00073(9) 0.00263(9) -0.00072(9)
N1_1 0.0197(8) 0.0259(9) 0.0207(8) -0.0014(7) 0.0002(6) 0.0004(7)
N2_1 0.0208(8) 0.0244(8) 0.0200(8) -0.0005(7) 0.0042(6) 0.0008(7)
C1_1 0.0197(9) 0.0245(10) 0.0279(10) -0.0027(8) -0.0002(8) 0.0003(8)
C2_1 0.0244(10) 0.0234(10) 0.0309(11) 0.0018(8) 0.0019(8) -0.0004(8)
C3_1 0.0192(9) 0.0278(10) 0.0261(10) 0.0042(8) 0.0050(8) 0.0018(8)
C4_1 0.0413(13) 0.0272(11) 0.0337(12) -0.0039(9) -0.0058(10) -0.0038(10)
C5_1 0.0377(13) 0.0348(12) 0.0290(11) 0.0063(9) 0.0083(9) -0.0032(10)
C6_1 0.0236(10) 0.0265(10) 0.0205(10) -0.0029(8) -0.0016(8) -0.0023(8)
C7_1 0.0257(11) 0.0315(11) 0.0244(10) -0.0058(8) 0.0011(8) -0.0024(9)
C8_1 0.0324(12) 0.0441(14) 0.0219(10) -0.0055(9) 0.0039(9) -0.0036(10)
C9_1 0.0370(13) 0.0498(15) 0.0224(11) -0.0010(10) -0.0033(9) -0.0030(11)
C10_1 0.0273(11) 0.0444(14) 0.0282(11) 0.0014(10) -0.0059(9) -0.0017(10)
C11_1 0.0232(10) 0.0315(11) 0.0268(11) -0.0002(9) -0.0014(8) -0.0028(8)
C12_1 0.0234(11) 0.0487(14) 0.0269(11) -0.0087(10) 0.0027(9) 0.0014(10)
C13_1 0.0446(17) 0.067(2) 0.070(2) -0.0025(18) 0.0081(15) 0.0175(16)
C14_1 0.0307(14) 0.106(3) 0.0431(16) 0.0021(17) 0.0069(12) -0.0108(16)
C15_1 0.0204(10) 0.0379(12) 0.0301(11) 0.0040(9) -0.0006(8) -0.0013(9)
C16_1 0.0317(12) 0.0463(15) 0.0384(13) -0.0041(11) 0.0095(10) -0.0039(11)
C17_1 0.0238(11) 0.0442(14) 0.0466(15) 0.0059(11) -0.0018(10) -0.0057(10)
C18_1 0.0239(10) 0.0270(10) 0.0202(9) -0.0003(8) 0.0068(8) -0.0006(8)
C19_1 0.0257(10) 0.0317(11) 0.0224(10) 0.0023(8) 0.0066(8) -0.0007(8)
C20_1 0.0323(12) 0.0394(13) 0.0270(11) -0.0022(10) -0.0002(9) -0.0036(10)
C21_1 0.0454(15) 0.0416(14) 0.0304(12) -0.0132(10) 0.0037(11) 0.0008(11)
C22_1 0.0371(13) 0.0392(13) 0.0326(12) -0.0090(10) 0.0086(10) 0.0054(10)
C23_1 0.0280(11) 0.0320(11) 0.0262(11) -0.0026(9) 0.0078(9) 0.0021(9)
C24_1 0.0236(10) 0.0389(12) 0.0242(10) 0.0044(9) 0.0048(8) 0.0035(9)
C25_1 0.0362(13) 0.0569(17) 0.0301(12) 0.0070(11) 0.0021(10) 0.0142(12)
C26_1 0.0273(12) 0.0647(18) 0.0425(15) 0.0196(13) 0.0122(11) 0.0079(12)
C27_1 0.0257(11) 0.0408(13) 0.0348(12) -0.0096(10) 0.0045(9) 0.0083(10)
C28_1 0.0293(12) 0.0469(15) 0.0552(17) -0.0061(13) 0.0111(11) 0.0021(11)
C29_1 0.0367(14) 0.0498(16) 0.0395(14) 0.0007(12) 0.0031(11) 0.0122(12)
C30_1 0.0261(10) 0.0221(10) 0.0247(10) -0.0008(8) 0.0026(8) -0.0032(8)
C31_1 0.0263(11) 0.0245(10) 0.0296(11) 0.0010(8) 0.0013(8) -0.0015(8)
C32_1 0.0274(11) 0.0379(13) 0.0360(12) 0.0055(10) 0.0060(9) 0.0016(10)
C33_1 0.0380(13) 0.0426(14) 0.0326(12) 0.0099(10) 0.0104(10) 0.0019(11)
C34_1 0.0367(13) 0.0359(12) 0.0267(11) 0.0072(9) 0.0034(9) 0.0049(10)
C35_1 0.0282(11) 0.0278(11) 0.0234(10) -0.0011(8) 0.0010(8) 0.0013(8)
C36_1 0.0204(10) 0.0271(11) 0.0347(12) 0.0065(9) 0.0004(8) -0.0049(8)
C37_1 0.0340(12) 0.0257(11) 0.0403(13) 0.0041(9) -0.0067(10) -0.0086(9)
C38_1 0.0370(13) 0.0340(13) 0.0411(14) 0.0063(10) -0.0100(11) -0.0120(10)
C39_1 0.0256(11) 0.0358(13) 0.0485(15) 0.0159(11) -0.0037(10) -0.0069(10)
C40_1 0.0220(10) 0.0325(12) 0.0461(14) 0.0105(10) 0.0060(10) -0.0001(9)
C41_1 0.0196(10) 0.0306(11) 0.0377(12) 0.0055(9) 0.0068(9) -0.0021(8)
C42_1 0.0661(19) 0.0262(12) 0.0464(16) -0.0022(11) -0.0157(14) -0.0037(12)
C43_1 0.0380(14) 0.0478(16) 0.0565(18) 0.0197(14) -0.0086(13) -0.0008(12)
C44_1 0.0308(12) 0.0340(12) 0.0425(14) -0.0003(10) 0.0089(10) 0.0044(10)
C45_1 0.0283(11) 0.0291(11) 0.0242(10) 0.0032(8) 0.0011(8) 0.0036(9)
C46_1 0.0322(12) 0.0322(12) 0.0282(11) -0.0008(9) -0.0005(9) 0.0035(9)
C47_1 0.0359(13) 0.0401(13) 0.0343(12) -0.0025(10) 0.0027(10) 0.0109(10)
C48_1 0.0301(12) 0.0463(15) 0.0364(13) 0.0068(11) 0.0034(10) 0.0083(11)
C49_1 0.0284(12) 0.0409(13) 0.0350(12) 0.0063(10) -0.0030(9) 0.0002(10)
C50_1 0.0336(12) 0.0294(11) 0.0266(11) 0.0046(9) -0.0014(9) 0.0007(9)
C51_1 0.0388(13) 0.0361(13) 0.0368(13) -0.0076(10) 0.0012(10) 0.0016(10)
C52_1 0.0324(14) 0.068(2) 0.0590(19) 0.0031(16) 0.0053(13) 0.0147(14)
C53_1 0.0415(14) 0.0347(13) 0.0310(12) -0.0020(10) -0.0035(10) -0.0014(10)
Ge1_2 0.02675(13) 0.02130(12) 0.02526(12) 0.00238(9) 0.01032(10) 0.00519(9)
Ga1_2 0.02253(12) 0.01878(12) 0.02033(12) 0.00043(9) 0.00566(9) 0.00365(9)
N1_2 0.0216(8) 0.0202(8) 0.0220(8) -0.0003(6) 0.0036(6) 0.0019(6)
N2_2 0.0232(8) 0.0207(8) 0.0214(8) 0.0011(6) 0.0068(6) 0.0023(6)
C1_2 0.0167(9) 0.0189(9) 0.0293(10) 0.0019(8) 0.0028(7) 0.0006(7)
C2_2 0.0192(9) 0.0181(9) 0.0294(10) -0.0021(8) 0.0052(8) 0.0001(7)
C3_2 0.0175(9) 0.0223(10) 0.0262(10) -0.0039(8) 0.0072(7) 0.0001(7)
C4_2 0.0311(11) 0.0213(10) 0.0301(11) 0.0033(8) 0.0017(9) 0.0031(8)
C5_2 0.0303(11) 0.0273(11) 0.0267(11) -0.0038(8) 0.0092(9) 0.0025(9)
C6_2 0.0301(11) 0.0200(9) 0.0210(10) 0.0016(7) 0.0033(8) 0.0052(8)
C7_2 0.0347(12) 0.0236(10) 0.0270(11) 0.0063(8) 0.0082(9) 0.0082(9)
C8_2 0.0508(15) 0.0306(12) 0.0261(11) 0.0050(9) 0.0139(10) 0.0116(10)
C9_2 0.0588(17) 0.0336(13) 0.0238(11) -0.0009(9) 0.0037(11) 0.0082(11)
C10_2 0.0433(14) 0.0300(12) 0.0274(11) -0.0034(9) -0.0038(10) 0.0038(10)
C11_2 0.0310(11) 0.0219(10) 0.0274(11) -0.0017(8) 0.0006(9) 0.0043(8)
C12_2 0.0297(12) 0.0411(13) 0.0374(13) 0.0127(11) 0.0132(10) 0.0028(10)
C13_2 0.063(2) 0.0462(17) 0.0546(18) 0.0145(14) 0.0135(15) -0.0116(15)
C14_2 0.0321(16) 0.053(2) 0.160(5) 0.038(2) 0.019(2) 0.0091(14)
C15_2 0.0237(10) 0.0282(11) 0.0310(11) -0.0061(9) -0.0004(8) 0.0017(8)
C16_2 0.0317(13) 0.0480(15) 0.0450(15) -0.0047(12) -0.0042(11) 0.0107(11)
C17_2 0.0301(12) 0.0326(12) 0.0495(15) -0.0009(11) 0.0093(11) 0.0009(10)
C18_2 0.0307(11) 0.0234(10) 0.0189(9) 0.0002(8) 0.0080(8) 0.0019(8)
C19_2 0.0321(11) 0.0272(11) 0.0242(10) 0.0004(8) 0.0045(9) 0.0001(9)
C20_2 0.0399(14) 0.0392(13) 0.0324(12) 0.0092(10) -0.0047(10) -0.0017(11)
C21_2 0.0515(16) 0.0435(15) 0.0352(13) 0.0180(11) -0.0027(12) -0.0071(12)
C22_2 0.0422(14) 0.0362(13) 0.0318(12) 0.0091(10) 0.0071(10) -0.0081(11)
C23_2 0.0334(12) 0.0268(11) 0.0239(10) 0.0000(8) 0.0082(9) -0.0011(9)
C24_2 0.0290(11) 0.0280(11) 0.0290(11) -0.0009(9) 0.0065(9) 0.0017(9)
C25_2 0.0393(14) 0.0554(17) 0.0350(13) -0.0053(12) 0.0050(11) -0.0108(12)
C26_2 0.0278(12) 0.0496(15) 0.0369(13) -0.0075(11) 0.0067(10) 0.0041(11)
C27_2 0.0291(11) 0.0298(11) 0.0340(12) 0.0052(9) 0.0094(9) -0.0019(9)
C28_2 0.0350(13) 0.0395(14) 0.0553(17) -0.0066(12) 0.0184(12) -0.0033(11)
C29_2 0.0360(13) 0.0423(14) 0.0360(13) -0.0047(11) 0.0067(10) -0.0059(11)
C30_2 0.0279(11) 0.0219(10) 0.0282(10) 0.0025(8) 0.0120(8) 0.0062(8)
C31_2 0.0282(11) 0.0309(11) 0.0305(11) 0.0010(9) 0.0112(9) 0.0060(9)
C32_2 0.0302(12) 0.0430(14) 0.0401(13) -0.0044(11) 0.0142(10) 0.0075(10)
C33_2 0.0402(14) 0.0415(14) 0.0393(14) -0.0097(11) 0.0173(11) 0.0081(11)
C34_2 0.0418(13) 0.0291(12) 0.0320(12) -0.0059(9) 0.0116(10) 0.0029(10)
C35_2 0.0314(11) 0.0210(10) 0.0301(11) 0.0030(8) 0.0106(9) 0.0031(8)
C36_2 0.0247(10) 0.0333(12) 0.0319(12) 0.0003(9) 0.0107(9) 0.0088(9)
C37_2 0.0268(11) 0.0459(14) 0.0288(11) 0.0016(10) 0.0103(9) 0.0015(10)
C38_2 0.0259(11) 0.0430(14) 0.0338(12) 0.0000(10) 0.0103(9) 0.0031(10)
C39_2 0.0284(11) 0.0394(13) 0.0311(12) -0.0031(10) 0.0055(9) 0.0122(10)
C40_2 0.0388(13) 0.0400(13) 0.0297(12) 0.0068(10) 0.0073(10) 0.0132(11)
C41_2 0.0330(12) 0.0306(12) 0.0340(12) 0.0049(9) 0.0078(9) 0.0107(9)
C42_2 0.0553(18) 0.087(3) 0.0331(14) 0.0122(15) 0.0044(13) -0.0344(18)
C43_2 0.0408(14) 0.0501(16) 0.0327(13) -0.0048(11) 0.0022(11) 0.0089(12)
C44_2 0.0505(16) 0.0373(14) 0.0453(15) 0.0147(12) 0.0045(12) 0.0035(12)
C45_2 0.0326(11) 0.0209(10) 0.0284(11) -0.0026(8) 0.0108(9) -0.0012(8)
C46_2 0.0360(12) 0.0204(10) 0.0310(11) -0.0046(8) 0.0090(9) -0.0001(9)
C47_2 0.0349(12) 0.0314(12) 0.0370(13) -0.0090(10) 0.0048(10) 0.0017(10)
C48_2 0.0362(13) 0.0434(14) 0.0415(14) -0.0152(11) 0.0132(11) -0.0083(11)
C49_2 0.0454(15) 0.0431(14) 0.0372(13) -0.0024(11) 0.0177(11) -0.0138(12)
C50_2 0.0424(14) 0.0295(12) 0.0323(12) 0.0003(9) 0.0118(10) -0.0055(10)
C51_2 0.0444(14) 0.0269(11) 0.0388(13) 0.0059(10) 0.0067(11) 0.0018(10)
C52_2 0.0389(15) 0.067(2) 0.0568(19) -0.0146(15) 0.0153(13) -0.0130(14)
C53_2 0.0590(17) 0.0306(13) 0.0416(14) 0.0109(11) 0.0116(13) -0.0017(12)
F1_3 0.051(3) 0.067(3) 0.060(2) -0.009(2) -0.006(2) -0.013(2)
F2_3 0.039(2) 0.066(3) 0.076(3) -0.005(2) 0.028(2) -0.0129(19)
F3_3 0.050(2) 0.062(2) 0.070(2) -0.0054(18) -0.0159(17) 0.0133(17)
F4_3 0.047(3) 0.090(5) 0.126(7) 0.018(4) 0.005(4) 0.026(3)
F5_3 0.066(3) 0.052(2) 0.076(3) 0.0232(17) 0.024(2) 0.005(2)
F6_3 0.074(4) 0.115(4) 0.052(2) 0.039(2) 0.002(2) 0.005(4)
F7_3 0.0471(19) 0.085(4) 0.0288(16) -0.0045(19) 0.0171(15) -0.003(2)
F8_3 0.096(3) 0.0350(19) 0.0410(18) -0.0088(14) 0.0256(18) -0.0058(18)
F9_3 0.0342(16) 0.087(3) 0.081(3) -0.009(2) 0.0057(16) -0.0126(17)
O1_3 0.051(6) 0.061(4) 0.036(2) -0.005(3) 0.015(3) -0.018(4)
C1_3 0.035(3) 0.046(4) 0.032(4) 0.011(3) 0.008(3) 0.001(3)
C2_3 0.038(3) 0.057(3) 0.048(3) -0.006(2) 0.004(2) 0.002(2)
C3_3 0.041(3) 0.061(3) 0.058(3) 0.023(3) 0.010(2) 0.007(2)
C4_3 0.036(3) 0.068(3) 0.029(3) 0.001(2) 0.013(2) -0.004(2)
F1_4 0.045(3) 0.144(7) 0.067(3) -0.024(4) 0.008(3) -0.034(4)
F2_4 0.113(4) 0.048(2) 0.105(3) 0.009(2) -0.027(3) -0.048(2)
F3_4 0.0488(19) 0.082(3) 0.058(2) 0.005(2) -0.0113(16) -0.030(2)
F4_4 0.095(4) 0.343(14) 0.084(5) -0.020(7) 0.038(4) 0.018(6)
F5_4 0.136(8) 0.245(9) 0.121(7) -0.121(7) -0.008(6) 0.049(7)
F6_4 0.109(5) 0.258(10) 0.063(4) 0.046(5) 0.014(3) 0.006(6)
F7_4 0.0369(15) 0.0507(19) 0.070(2) 0.0169(17) -0.0039(14) 0.0002(13)
F8_4 0.106(4) 0.039(2) 0.111(4) -0.005(2) -0.020(3) 0.018(2)
F9_4 0.072(5) 0.107(7) 0.043(3) 0.013(3) -0.007(3) -0.036(4)
O1_4 0.051(3) 0.0279(18) 0.053(5) 0.017(2) 0.010(4) -0.0100(18)
C1_4 0.036(3) 0.036(4) 0.051(4) 0.001(3) 0.003(3) -0.008(3)
C2_4 0.053(4) 0.048(4) 0.056(4) -0.003(3) -0.005(3) -0.023(3)
C3_4 0.079(5) 0.195(10) 0.044(5) -0.019(5) 0.003(4) 0.045(6)
C4_4 0.053(4) 0.030(3) 0.049(3) 0.005(2) -0.002(3) -0.005(2)
F1_5 0.218(10) 0.106(7) 0.104(5) -0.030(5) 0.023(6) -0.007(6)
F2_5 0.054(2) 0.043(2) 0.135(4) 0.021(2) -0.031(2) -0.0027(16)
F3_5 0.048(3) 0.082(5) 0.285(11) 0.042(6) -0.016(4) 0.007(3)
F4_5 0.083(4) 0.213(8) 0.056(3) 0.007(4) 0.026(2) 0.021(5)
F5_5 0.0326(18) 0.071(2) 0.131(4) 0.033(2) -0.017(2) -0.0089(16)
F6_5 0.0375(18) 0.068(3) 0.080(3) 0.000(2) -0.0219(18) -0.0010(16)
F7_5 0.0514(19) 0.106(3) 0.0329(18) 0.0156(19) 0.0102(15) 0.013(2)
F8_5 0.080(3) 0.322(9) 0.057(3) 0.082(5) 0.015(3) 0.071(5)
F9_5 0.113(6) 0.216(8) 0.152(7) -0.126(6) 0.013(5) -0.054(5)
O1_5 0.0301(16) 0.0385(15) 0.0388(13) 0.0106(11) -0.0031(13) -0.0038(12)
C1_5 0.032(3) 0.063(5) 0.043(5) 0.005(4) -0.006(3) 0.004(3)
C2_5 0.081(5) 0.068(4) 0.092(5) 0.007(4) 0.001(4) 0.012(4)
C3_5 0.064(4) 0.096(5) 0.081(4) 0.020(4) -0.006(3) -0.005(4)
C4_5 0.080(5) 0.160(7) 0.071(4) -0.023(5) 0.008(4) -0.009(5)
F1_6 0.103(7) 0.092(7) 0.450(18) -0.051(8) -0.007(9) -0.021(5)
F2_6 0.111(5) 0.400(14) 0.116(5) -0.156(7) 0.041(4) -0.114(7)
F3_6 0.115(5) 0.375(13) 0.298(11) -0.278(10) 0.142(6) -0.168(7)
F4_6 0.063(3) 0.141(4) 0.121(4) 0.086(3) -0.017(3) -0.031(3)
F5_6 0.166(8) 0.162(6) 0.061(3) -0.017(3) 0.038(5) -0.044(6)
F6_6 0.067(3) 0.144(5) 0.111(4) 0.037(4) 0.050(3) -0.016(3)
F7_6 0.0236(14) 0.059(2) 0.143(4) 0.038(2) -0.0124(18) -0.0121(13)
F8_6 0.059(3) 0.121(4) 0.197(6) 0.118(4) -0.048(3) -0.030(3)
F9_6 0.086(4) 0.055(3) 0.434(12) -0.017(5) 0.104(6) 0.005(3)
O1_6 0.0222(14) 0.0334(19) 0.049(2) 0.0059(13) 0.0026(13) -0.0059(12)
C1_6 0.020(3) 0.065(5) 0.062(4) 0.018(4) -0.002(3) -0.012(3)
C2_6 0.044(5) 0.119(8) 0.217(10) -0.065(7) 0.049(6) -0.051(5)
C3_6 0.072(5) 0.118(7) 0.099(6) 0.024(5) 0.028(5) -0.034(4)
C4_6 0.026(3) 0.084(4) 0.178(7) 0.079(4) -0.013(4) -0.013(3)
F1_7 0.0480(11) 0.0470(10) 0.0393(10) 0.0004(8) 0.0229(8) -0.0080(8)
F2_7 0.0786(16) 0.0419(12) 0.0510(13) 0.0184(10) 0.0182(11) 0.0127(11)
F3_7 0.0411(10) 0.0471(11) 0.0476(11) -0.0106(9) 0.0119(8) -0.0205(8)
F4_7 0.0418(10) 0.0985(17) 0.0216(8) -0.0095(9) 0.0007(7) 0.0013(10)
F5_7 0.0299(9) 0.0947(17) 0.0325(9) -0.0056(10) -0.0040(7) 0.0149(10)
F6_7 0.0532(13) 0.0838(18) 0.0477(13) -0.0254(12) 0.0154(10) -0.0408(12)
F7_7 0.0355(12) 0.0747(19) 0.0405(13) -0.0012(11) 0.0034(9) 0.0212(12)
F8_7 0.0688(13) 0.0274(9) 0.0466(11) 0.0048(8) 0.0209(10) 0.0027(8)
F9_7 0.0622(13) 0.0396(11) 0.0405(11) -0.0123(9) 0.0193(10) 0.0008(9)
O1_7 0.0216(11) 0.0312(13) 0.0216(8) -0.0023(8) 0.0020(7) 0.0010(7)
C1_7 0.0242(12) 0.0305(13) 0.0206(12) 0.0002(10) 0.0034(9) -0.0018(10)
C2_7 0.0395(16) 0.0359(15) 0.0363(15) 0.0024(12) 0.0109(12) -0.0029(12)
C3_7 0.0339(15) 0.067(2) 0.0270(14) -0.0054(15) 0.0029(11) -0.0040(15)
C4_7 0.0441(16) 0.0356(15) 0.0338(14) -0.0007(11) 0.0111(12) 0.0028(12)
F1_8 0.0362(11) 0.0335(10) 0.0716(15) -0.0003(10) -0.0063(10) 0.0134(8)
F2_8 0.0403(15) 0.0432(14) 0.0336(10) 0.0085(8) -0.0058(9) -0.0077(11)
F3_8 0.0252(8) 0.0355(9) 0.0559(11) 0.0043(8) -0.0095(7) -0.0091(7)
F4_8 0.0273(12) 0.0380(13) 0.0412(12) 0.0015(10) 0.0096(11) -0.0078(9)
F5_8 0.0399(9) 0.0216(7) 0.0542(11) 0.0005(7) -0.0001(8) -0.0065(6)
F6_8 0.0310(9) 0.0405(11) 0.0416(11) -0.0036(8) -0.0079(8) -0.0094(9)
F7_8 0.066(3) 0.0344(12) 0.0505(18) -0.0141(12) 0.0175(17) 0.0041(12)
F8_8 0.059(2) 0.0495(15) 0.0299(12) 0.0027(10) 0.0094(12) 0.0060(16)
F9_8 0.0398(15) 0.0485(14) 0.061(2) -0.0081(14) 0.0272(16) -0.0037(12)
O1_8 0.0202(9) 0.0203(8) 0.0305(9) -0.0005(7) 0.0009(7) -0.0010(7)
C1_8 0.0204(13) 0.0204(14) 0.0297(15) -0.0015(11) 0.0007(12) -0.0013(11)
C2_8 0.0249(12) 0.0255(13) 0.0425(16) 0.0024(12) -0.0044(11) -0.0009(10)
C3_8 0.0256(13) 0.0248(14) 0.0340(14) -0.0003(11) -0.0017(11) -0.0056(11)
C4_8 0.0369(18) 0.0313(18) 0.0374(17) -0.0027(14) 0.0116(15) 0.0007(15)
F1_9 0.0553(15) 0.159(3) 0.0507(14) -0.0010(17) -0.0088(11) -0.0012(18)
F2_9 0.0497(14) 0.0463(15) 0.108(2) 0.0067(15) -0.0116(14) -0.0017(12)
F3_9 0.0301(11) 0.0736(17) 0.146(3) 0.0252(18) 0.0041(14) -0.0225(11)
F4_9 0.112(3) 0.0407(15) 0.0683(19) -0.0138(13) 0.0503(19) -0.0088(16)
F5_9 0.0829(18) 0.0641(15) 0.0735(16) -0.0194(12) 0.0561(14) -0.0377(13)
F6_9 0.0714(16) 0.125(2) 0.0401(12) 0.0174(13) 0.0212(11) 0.0118(15)
F7_9 0.153(3) 0.0380(12) 0.0923(19) -0.0254(12) 0.094(2) -0.0319(15)
F8_9 0.0718(16) 0.0429(12) 0.109(2) -0.0042(13) 0.0127(15) 0.0086(11)
F9_9 0.0740(15) 0.0396(11) 0.0769(15) -0.0136(10) 0.0377(13) -0.0319(10)
O1_9 0.0278(12) 0.0303(11) 0.0309(12) -0.0031(8) 0.0099(9) -0.0088(8)
C1_9 0.0312(14) 0.0292(13) 0.0394(15) -0.0049(11) 0.0135(11) -0.0100(11)
C2_9 0.0305(16) 0.0485(19) 0.058(2) 0.0005(16) 0.0068(14) -0.0129(14)
C3_9 0.0464(17) 0.0398(17) 0.0454(17) -0.0055(13) 0.0255(14) -0.0120(14)
C4_9 0.0494(18) 0.0318(16) 0.054(2) -0.0072(14) 0.0276(16) -0.0112(13)
F1_10 0.0531(11) 0.0498(11) 0.0304(8) -0.0038(8) 0.0069(8) 0.0082(9)
F2_10 0.0534(14) 0.0579(14) 0.0264(10) 0.0041(9) -0.0098(9) -0.0003(10)
F3_10 0.0581(12) 0.0450(10) 0.0415(11) 0.0131(8) 0.0075(9) -0.0091(9)
F4_10 0.0532(11) 0.0262(8) 0.0556(12) -0.0040(8) -0.0049(9) 0.0041(8)
F5_10 0.0534(12) 0.0497(11) 0.0511(11) 0.0080(9) -0.0136(9) 0.0205(9)
F6_10 0.0387(10) 0.0572(12) 0.0442(11) -0.0039(9) 0.0059(8) 0.0157(9)
F7_10 0.0300(9) 0.0626(12) 0.0499(11) 0.0042(9) -0.0104(8) -0.0062(8)
F8_10 0.0437(10) 0.0538(11) 0.0384(9) 0.0124(8) -0.0019(8) -0.0163(8)
F9_10 0.0507(11) 0.0310(9) 0.0483(10) -0.0042(8) -0.0122(8) -0.0091(8)
O1_10 0.0266(9) 0.0255(9) 0.0273(9) -0.0015(7) -0.0032(7) 0.0013(7)
C1_10 0.0283(12) 0.0253(12) 0.0241(12) 0.0016(9) -0.0033(9) 0.0013(9)
C2_10 0.0410(16) 0.0366(15) 0.0277(13) 0.0022(11) -0.0011(11) -0.0004(12)
C3_10 0.0358(17) 0.0330(17) 0.0388(18) 0.0008(15) -0.0037(13) 0.0092(13)
C4_10 0.0332(14) 0.0381(15) 0.0332(15) 0.0024(12) -0.0067(12) -0.0068(11)
F1_11 0.107(5) 0.075(4) 0.113(6) -0.060(4) 0.038(4) -0.016(4)
F2_11 0.199(9) 0.024(2) 0.044(3) 0.001(2) -0.055(4) 0.024(3)
F3_11 0.037(2) 0.031(2) 0.0230(17) -0.0047(16) -0.0125(16) -0.0056(17)
F4_11 0.065(3) 0.094(4) 0.077(4) -0.034(3) 0.015(3) -0.032(3)
F5_11 0.053(3) 0.038(2) 0.034(2) -0.0046(17) -0.0131(18) -0.0119(17)
F6_11 0.098(5) 0.100(5) 0.085(5) -0.016(3) -0.051(4) 0.038(4)
F7_11 0.229(10) 0.124(6) 0.067(4) 0.031(4) -0.018(6) -0.119(6)
F8_11 0.165(8) 0.161(8) 0.087(5) 0.036(5) -0.031(5) -0.130(7)
F9_11 0.060(3) 0.172(7) 0.042(3) 0.013(4) 0.004(2) -0.029(4)
O1_11 0.0301(16) 0.0385(15) 0.0388(13) 0.0106(11) -0.0031(13) -0.0038(12)
C1_11 0.053(5) 0.037(4) 0.021(4) 0.005(3) -0.014(3) -0.009(4)
C2_11 0.060(4) 0.021(2) 0.025(3) 0.005(2) -0.026(2) -0.009(2)
C3_11 0.034(3) 0.043(3) 0.041(3) -0.017(2) 0.003(2) -0.007(2)
C4_11 0.089(6) 0.141(7) 0.024(3) -0.026(4) 0.016(3) -0.080(5)
F1_12 0.036(2) 0.056(3) 0.103(4) 0.011(3) -0.011(2) 0.0020(18)
F2_12 0.063(3) 0.053(3) 0.131(5) -0.010(3) -0.014(3) -0.028(3)
F3_12 0.037(3) 0.044(3) 0.100(5) 0.034(3) 0.013(3) -0.003(2)
F4_12 0.108(5) 0.137(6) 0.040(3) -0.033(3) 0.032(3) -0.104(5)
F5_12 0.162(7) 0.024(2) 0.035(3) -0.0112(18) -0.010(3) 0.011(3)
F6_12 0.086(5) 0.0213(18) 0.050(3) -0.003(2) 0.009(3) -0.011(2)
F7_12 0.074(4) 0.043(2) 0.122(5) 0.017(3) 0.015(3) 0.013(2)
F8_12 0.035(2) 0.115(6) 0.069(3) 0.011(3) 0.011(2) 0.021(3)
F9_12 0.036(3) 0.051(4) 0.071(5) 0.018(3) 0.011(3) 0.015(3)
O1_12 0.051(3) 0.0279(18) 0.053(5) 0.017(2) 0.010(4) -0.0100(18)
C1_12 0.034(4) 0.035(4) 0.041(5) 0.004(4) 0.000(3) -0.008(3)
C2_12 0.034(4) 0.032(4) 0.080(6) 0.007(3) 0.003(4) -0.012(3)
C3_12 0.063(5) 0.024(3) 0.045(4) -0.006(2) -0.001(3) -0.025(3)
C4_12 0.038(4) 0.053(5) 0.072(5) 0.017(4) 0.014(4) 0.007(4)
F1_13 0.022(2) 0.0235(19) 0.109(5) 0.033(3) -0.004(2) -0.0076(15)
F2_13 0.076(5) 0.049(4) 0.119(5) -0.041(4) 0.068(5) -0.007(3)
F3_13 0.201(11) 0.182(9) 0.066(4) 0.015(5) -0.037(6) -0.158(9)
F4_13 0.048(3) 0.087(4) 0.083(4) -0.025(3) 0.033(3) -0.026(3)
F5_13 0.147(7) 0.048(3) 0.210(9) 0.045(4) 0.143(7) 0.012(4)
F6_13 0.098(6) 0.098(5) 0.087(6) -0.060(5) 0.053(5) -0.038(5)
F7_13 0.059(5) 0.386(19) 0.092(6) 0.054(9) -0.010(4) 0.002(8)
F8_13 0.050(4) 0.099(5) 0.239(10) 0.094(5) 0.049(5) 0.014(4)
F9_13 0.054(4) 0.291(13) 0.129(6) 0.150(8) 0.021(4) 0.035(5)
O1_13 0.0222(14) 0.0334(19) 0.049(2) 0.0059(13) 0.0026(13) -0.0059(12)
C1_13 0.033(5) 0.055(6) 0.045(5) -0.006(4) 0.015(4) -0.016(4)
C2_13 0.059(6) 0.088(7) 0.058(5) -0.029(5) 0.020(4) -0.044(5)
C3_13 0.043(4) 0.050(4) 0.051(4) -0.002(3) 0.025(4) -0.014(3)
C4_13 0.045(5) 0.179(10) 0.100(8) 0.085(6) 0.018(5) 0.027(7)
F1_14 0.130(10) 0.110(6) 0.112(7) 0.047(5) 0.085(7) 0.033(7)
F2_14 0.077(4) 0.051(3) 0.121(6) 0.002(3) 0.026(4) -0.017(3)
F3_14 0.056(5) 0.144(10) 0.125(8) -0.002(7) -0.010(6) 0.005(5)
F4_14 0.072(4) 0.085(4) 0.116(5) 0.022(4) -0.041(4) -0.021(3)
F5_14 0.095(7) 0.097(5) 0.042(3) 0.021(3) 0.000(3) 0.032(5)
F6_14 0.055(3) 0.069(4) 0.061(4) -0.003(3) -0.002(3) 0.019(3)
F7_14 0.104(5) 0.098(5) 0.132(6) 0.064(5) 0.045(4) 0.055(4)
F8_14 0.155(9) 0.084(7) 0.233(13) 0.067(7) 0.076(8) -0.004(6)
F9_14 0.181(11) 0.067(6) 0.121(7) -0.043(5) 0.052(6) -0.031(6)
O1_14 0.051(6) 0.061(4) 0.036(2) -0.005(3) 0.015(3) -0.018(4)
C1_14 0.043(5) 0.055(5) 0.032(5) -0.003(5) 0.004(4) 0.005(4)
C2_14 0.058(4) 0.063(4) 0.064(5) 0.009(4) 0.017(3) 0.007(4)
C3_14 0.052(4) 0.058(4) 0.046(4) 0.006(3) -0.003(3) 0.005(3)
C4_14 0.091(7) 0.055(5) 0.089(7) 0.020(5) 0.028(6) 0.016(5)
F1_15 0.061(7) 0.071(11) 0.047(10) -0.013(8) -0.011(6) -0.016(8)
F2_15 0.091(10) 0.031(5) 0.037(7) -0.010(4) 0.003(6) -0.015(6)
F3_15 0.070(8) 0.046(8) 0.029(6) -0.015(5) 0.005(6) 0.003(6)
F4_15 0.145(14) 0.030(6) 0.045(8) 0.015(6) 0.033(9) 0.005(8)
F5_15 0.162(18) 0.069(10) 0.034(6) 0.015(6) 0.037(8) 0.043(11)
F6_15 0.106(10) 0.073(11) 0.061(10) 0.021(8) 0.022(8) 0.048(8)
F7_15 0.074(10) 0.083(10) 0.070(9) -0.039(8) 0.030(8) -0.053(9)
F8_15 0.057(11) 0.043(8) 0.095(17) 0.005(7) -0.004(10) -0.020(7)
F9_15 0.085(11) 0.078(10) 0.062(8) -0.012(7) 0.034(8) -0.043(9)
O1_15 0.0216(11) 0.0312(13) 0.0216(8) -0.0023(8) 0.0020(7) 0.0010(7)
C1_15 0.057(7) 0.031(6) 0.019(6) -0.010(5) 0.006(5) -0.010(6)
C2_15 0.046(7) 0.032(6) 0.037(7) -0.014(5) 0.004(6) -0.011(6)
C3_15 0.104(11) 0.041(7) 0.039(8) 0.006(6) 0.032(8) 0.020(7)
C4_15 0.058(7) 0.034(7) 0.046(8) -0.014(6) 0.021(6) -0.027(6)
F1_16 0.044(8) 0.19(2) 0.115(17) -0.036(15) -0.021(9) -0.019(11)
F2_16 0.057(8) 0.117(14) 0.050(8) -0.003(7) -0.011(6) 0.021(8)
F3_16 0.098(16) 0.060(10) 0.079(12) 0.010(8) 0.041(11) 0.007(9)
F4_16 0.135(14) 0.036(7) 0.102(13) 0.015(8) 0.086(12) -0.002(8)
F5_16 0.071(8) 0.084(12) 0.108(14) -0.016(10) 0.051(8) -0.044(7)
F6_16 0.040(7) 0.040(8) 0.079(12) -0.010(7) 0.039(8) -0.015(6)
F7_16 0.089(10) 0.110(14) 0.097(13) -0.057(11) 0.030(10) -0.076(10)
F8_16 0.060(9) 0.096(12) 0.089(9) -0.053(8) 0.025(7) -0.042(8)
F9_16 0.136(13) 0.051(10) 0.115(14) -0.005(10) 0.087(12) 0.017(10)
O1_16 0.0278(12) 0.0303(11) 0.0309(12) -0.0031(8) 0.0099(9) -0.0088(8)
C1_16 0.026(6) 0.029(7) 0.064(8) -0.009(5) 0.016(6) -0.017(5)
C2_16 0.053(9) 0.056(9) 0.054(9) -0.013(7) -0.026(6) -0.015(7)
C3_16 0.068(9) 0.036(8) 0.075(10) -0.009(6) 0.040(8) -0.024(7)
C4_16 0.077(10) 0.044(8) 0.092(10) -0.031(8) 0.022(9) -0.043(6)
O1_17 0.0266(9) 0.0255(9) 0.0273(9) -0.0015(7) -0.0032(7) 0.0013(7)
F1_17 0.088(10) 0.066(9) 0.039(7) 0.020(6) -0.010(6) -0.007(7)
C2_17 0.078(10) 0.044(8) 0.031(8) 0.002(6) -0.009(6) -0.007(6)
F2_17 0.070(9) 0.058(7) 0.043(7) -0.004(6) -0.006(6) -0.003(6)
C3_17 0.084(11) 0.046(9) 0.048(9) 0.002(6) -0.008(7) 0.018(7)
F3_17 0.096(11) 0.053(7) 0.043(7) 0.000(6) -0.004(7) -0.026(7)
C4_17 0.071(10) 0.064(10) 0.041(9) 0.002(6) -0.012(6) -0.006(7)
F4_17 0.099(11) 0.033(7) 0.055(7) -0.007(5) -0.008(7) -0.005(7)
F5_17 0.139(17) 0.042(8) 0.082(11) 0.018(7) -0.001(10) 0.024(9)
F6_17 0.079(10) 0.067(14) 0.077(15) 0.019(10) -0.005(9) 0.013(8)
F7_17 0.066(9) 0.079(10) 0.056(8) -0.023(7) -0.017(6) -0.015(7)
F8_17 0.073(12) 0.089(13) 0.055(11) 0.010(9) -0.020(9) 0.004(8)
F9_17 0.103(13) 0.070(11) 0.070(11) 0.000(8) 0.007(9) -0.027(9)
C1_17 0.074(8) 0.034(7) 0.033(7) 0.003(5) -0.011(5) 0.004(5)
O1_18 0.0202(9) 0.0203(8) 0.0305(9) -0.0005(7) 0.0009(7) -0.0010(7)
F1_18 0.042(7) 0.085(12) 0.064(9) 0.015(9) 0.012(6) 0.019(7)
C1_18 0.035(7) 0.021(7) 0.043(8) -0.007(6) 0.004(7) -0.007(6)
C2_18 0.041(7) 0.034(6) 0.050(7) -0.001(6) 0.009(7) 0.004(6)
F2_18 0.066(8) 0.031(5) 0.077(9) 0.000(5) -0.009(7) 0.005(5)
F3_18 0.035(9) 0.047(9) 0.047(7) 0.002(6) 0.002(6) 0.004(7)
F4_18 0.035(6) 0.044(6) 0.070(8) 0.012(6) -0.003(6) 0.002(5)
C4_18 0.021(8) 0.038(11) 0.040(8) -0.014(6) -0.005(6) -0.016(7)
F5_18 0.057(11) 0.054(9) 0.082(12) -0.032(9) 0.011(9) -0.032(8)
F6_18 0.044(12) 0.033(8) 0.050(8) 0.009(6) 0.004(7) -0.012(8)
F7_18 0.037(10) 0.058(12) 0.041(10) -0.007(8) -0.016(8) -0.008(8)
F8_18 0.032(8) 0.068(16) 0.039(8) -0.008(9) -0.002(6) -0.033(11)
F9_18 0.023(8) 0.046(11) 0.051(11) -0.021(8) 0.007(7) -0.015(8)
C3_18 0.037(7) 0.026(8) 0.045(8) 0.000(6) -0.002(6) -0.009(5)
F1_19 0.123(6) 0.100(5) 0.146(7) -0.041(4) 0.003(5) 0.045(4)
C1_19 0.033(5) 0.102(6) 0.046(4) -0.029(5) 0.007(4) 0.015(4)
C2_19 0.044(5) 0.118(9) 0.057(8) -0.030(9) 0.009(4) -0.006(6)
C3_19 0.041(6) 0.120(8) 0.050(7) 0.004(7) 0.006(6) -0.023(6)
C4_19 0.055(6) 0.070(5) 0.048(5) 0.019(4) 0.000(6) -0.021(4)
C5_19 0.045(4) 0.052(4) 0.038(4) 0.007(3) -0.002(3) -0.007(3)
C6_19 0.041(4) 0.045(3) 0.035(4) -0.013(3) -0.003(3) 0.000(3)
F1_21 0.125(5) 0.274(10) 0.114(5) -0.086(6) 0.049(4) -0.125(6)
C1_21 0.051(4) 0.087(6) 0.039(4) -0.001(5) 0.002(3) -0.003(4)
C2_21 0.091(8) 0.148(9) 0.062(7) 0.041(7) 0.018(9) 0.051(7)
C3_21 0.077(7) 0.277(18) 0.061(7) 0.010(16) -0.009(8) 0.026(10)
C4_21 0.093(8) 0.273(17) 0.075(11) -0.027(13) 0.013(8) -0.033(10)
C5_21 0.110(10) 0.134(9) 0.132(12) -0.067(8) 0.059(10) -0.031(7)
C6_21 0.084(6) 0.078(5) 0.105(7) -0.010(6) 0.050(6) 0.021(5)

loop_
_atom_type_symbol
_atom_type_description
_atom_type_scat_dispersion_real
_atom_type_scat_dispersion_imag
_atom_type_scat_source
C C 0.0181 0.0091 'International Tables Vol C Tables 4.2.6.8 and 6.1.1.4'
H H 0.0000 0.0000 'International Tables Vol C Tables 4.2.6.8 and 6.1.1.4'
Al Al 0.2130 0.2455 'International Tables Vol C Tables 4.2.6.8 and 6.1.1.4'
F F 0.0727 0.0534 'International Tables Vol C Tables 4.2.6.8 and 6.1.1.4'
Ga Ga -1.2846 0.7763 'International Tables Vol C Tables 4.2.6.8 and 6.1.1.4'
Ge Ge -1.0885 0.8855 'International Tables Vol C Tables 4.2.6.8 and 6.1.1.4'
N N 0.0311 0.0180 'International Tables Vol C Tables 4.2.6.8 and 6.1.1.4'
O O 0.0492 0.0322 'International Tables Vol C Tables 4.2.6.8 and 6.1.1.4'

loop_
_geom_angle_atom_site_label_1
_geom_angle_atom_site_label_2
_geom_angle_atom_site_label_3
_geom_angle
_geom_angle_site_symmetry_1
_geom_angle_site_symmetry_3
_geom_angle_publ_flag
O1_17 Al2 O1_15 121.2(7) . . ?
O1_17 Al2 O1_18 115.7(6) . . ?
O1_15 Al2 O1_18 108.3(7) . . ?
O1_9 Al2 O1_7 110.87(11) . . ?
O1_9 Al2 O1_8 107.99(10) . . ?
O1_7 Al2 O1_8 112.34(10) . . ?
O1_9 Al2 O1_10 113.56(11) . . ?
O1_7 Al2 O1_10 105.78(9) . . ?
O1_8 Al2 O1_10 106.28(9) . . ?
O1_17 Al2 O1_16 105.4(7) . . ?
O1_15 Al2 O1_16 102.3(8) . . ?
O1_18 Al2 O1_16 100.9(7) . . ?
C30_1 Ge1_1 Ga1_1 108.23(6) . . ?
N1_1 Ga1_1 N2_1 95.47(8) . . ?
N1_1 Ga1_1 Ge1_1 158.35(5) . . ?
N2_1 Ga1_1 Ge1_1 106.15(5) . . ?
C1_1 N1_1 C6_1 117.59(17) . . ?
C1_1 N1_1 Ga1_1 123.20(14) . . ?
C6_1 N1_1 Ga1_1 118.98(14) . . ?
C3_1 N2_1 C18_1 118.32(17) . . ?
C3_1 N2_1 Ga1_1 124.35(15) . . ?
C18_1 N2_1 Ga1_1 117.33(13) . . ?
N1_1 C1_1 C2_1 123.9(2) . . ?
N1_1 C1_1 C4_1 119.6(2) . . ?
C2_1 C1_1 C4_1 116.4(2) . . ?
C3_1 C2_1 C1_1 128.3(2) . . ?
N2_1 C3_1 C2_1 122.9(2) . . ?
N2_1 C3_1 C5_1 119.6(2) . . ?
C2_1 C3_1 C5_1 117.4(2) . . ?
C7_1 C6_1 C11_1 122.3(2) . . ?
C7_1 C6_1 N1_1 119.80(19) . . ?
C11_1 C6_1 N1_1 117.91(19) . . ?
C8_1 C7_1 C6_1 117.3(2) . . ?
C8_1 C7_1 C12_1 120.5(2) . . ?
C6_1 C7_1 C12_1 122.2(2) . . ?
C9_1 C8_1 C7_1 121.4(2) . . ?
C10_1 C9_1 C8_1 120.3(2) . . ?
C9_1 C10_1 C11_1 121.0(2) . . ?
C10_1 C11_1 C6_1 117.7(2) . . ?
C10_1 C11_1 C15_1 120.2(2) . . ?
C6_1 C11_1 C15_1 122.1(2) . . ?
C14_1 C12_1 C7_1 113.6(2) . . ?
C14_1 C12_1 C13_1 110.4(3) . . ?
C7_1 C12_1 C13_1 112.6(2) . . ?
C11_1 C15_1 C16_1 110.5(2) . . ?
C11_1 C15_1 C17_1 112.7(2) . . ?
C16_1 C15_1 C17_1 110.0(2) . . ?
C23_1 C18_1 C19_1 121.9(2) . . ?
C23_1 C18_1 N2_1 119.18(19) . . ?
C19_1 C18_1 N2_1 118.94(19) . . ?
C20_1 C19_1 C18_1 117.9(2) . . ?
C20_1 C19_1 C24_1 121.1(2) . . ?
C18_1 C19_1 C24_1 120.9(2) . . ?
C21_1 C20_1 C19_1 121.1(2) . . ?
C22_1 C21_1 C20_1 120.1(2) . . ?
C21_1 C22_1 C23_1 121.2(2) . . ?
C22_1 C23_1 C18_1 117.8(2) . . ?
C22_1 C23_1 C27_1 119.0(2) . . ?
C18_1 C23_1 C27_1 123.2(2) . . ?
C19_1 C24_1 C25_1 114.4(2) . . ?
C19_1 C24_1 C26_1 108.0(2) . . ?
C25_1 C24_1 C26_1 108.3(2) . . ?
C23_1 C27_1 C29_1 110.3(2) . . ?
C23_1 C27_1 C28_1 111.3(2) . . ?
C29_1 C27_1 C28_1 111.0(2) . . ?
C35_1 C30_1 C31_1 119.4(2) . . ?
C35_1 C30_1 Ge1_1 104.46(15) . . ?
C31_1 C30_1 Ge1_1 134.46(17) . . ?
C32_1 C31_1 C30_1 118.1(2) . . ?
C32_1 C31_1 C36_1 117.0(2) . . ?
C30_1 C31_1 C36_1 124.7(2) . . ?
C33_1 C32_1 C31_1 121.9(2) . . ?
C34_1 C33_1 C32_1 120.0(2) . . ?
C33_1 C34_1 C35_1 118.7(2) . . ?
C34_1 C35_1 C30_1 121.6(2) . . ?
C34_1 C35_1 C45_1 122.0(2) . . ?
C30_1 C35_1 C45_1 116.1(2) . . ?
C37_1 C36_1 C41_1 119.6(2) . . ?
C37_1 C36_1 C31_1 119.0(2) . . ?
C41_1 C36_1 C31_1 121.2(2) . . ?
C36_1 C37_1 C38_1 118.8(2) . . ?
C36_1 C37_1 C42_1 121.6(2) . . ?
C38_1 C37_1 C42_1 119.6(2) . . ?
C39_1 C38_1 C37_1 122.4(3) . . ?
C40_1 C39_1 C38_1 117.8(2) . . ?
C40_1 C39_1 C43_1 121.0(3) . . ?
C38_1 C39_1 C43_1 121.2(3) . . ?
C39_1 C40_1 C41_1 121.8(2) . . ?
C40_1 C41_1 C36_1 119.6(2) . . ?
C40_1 C41_1 C44_1 119.6(2) . . ?
C36_1 C41_1 C44_1 120.7(2) . . ?
C50_1 C45_1 C46_1 120.1(2) . . ?
C50_1 C45_1 C35_1 121.4(2) . . ?
C46_1 C45_1 C35_1 118.4(2) . . ?
C47_1 C46_1 C45_1 118.8(2) . . ?
C47_1 C46_1 C51_1 119.7(2) . . ?
C45_1 C46_1 C51_1 121.4(2) . . ?
C48_1 C47_1 C46_1 121.8(2) . . ?
C47_1 C48_1 C49_1 118.5(2) . . ?
C47_1 C48_1 C52_1 120.6(3) . . ?
C49_1 C48_1 C52_1 120.9(3) . . ?
C50_1 C49_1 C48_1 122.0(2) . . ?
C49_1 C50_1 C45_1 118.7(2) . . ?
C49_1 C50_1 C53_1 120.6(2) . . ?
C45_1 C50_1 C53_1 120.6(2) . . ?
C30_2 Ge1_2 Ga1_2 110.04(6) . . ?
N1_2 Ga1_2 N2_2 94.89(7) . . ?
N1_2 Ga1_2 Ge1_2 161.54(5) . . ?
N2_2 Ga1_2 Ge1_2 103.46(5) . . ?
C1_2 N1_2 C6_2 117.66(17) . . ?
C1_2 N1_2 Ga1_2 123.87(14) . . ?
C6_2 N1_2 Ga1_2 118.46(13) . . ?
C3_2 N2_2 C18_2 120.44(17) . . ?
C3_2 N2_2 Ga1_2 125.78(14) . . ?
C18_2 N2_2 Ga1_2 113.74(13) . . ?
N1_2 C1_2 C2_2 124.14(19) . . ?
N1_2 C1_2 C4_2 118.61(19) . . ?
C2_2 C1_2 C4_2 117.25(19) . . ?
C1_2 C2_2 C3_2 128.13(19) . . ?
N2_2 C3_2 C2_2 122.26(19) . . ?
N2_2 C3_2 C5_2 119.59(19) . . ?
C2_2 C3_2 C5_2 118.15(18) . . ?
C7_2 C6_2 C11_2 122.3(2) . . ?
C7_2 C6_2 N1_2 119.4(2) . . ?
C11_2 C6_2 N1_2 118.33(19) . . ?
C6_2 C7_2 C8_2 117.3(2) . . ?
C6_2 C7_2 C12_2 122.5(2) . . ?
C8_2 C7_2 C12_2 120.2(2) . . ?
C9_2 C8_2 C7_2 121.3(2) . . ?
C8_2 C9_2 C10_2 120.6(2) . . ?
C9_2 C10_2 C11_2 120.9(2) . . ?
C10_2 C11_2 C6_2 117.6(2) . . ?
C10_2 C11_2 C15_2 120.9(2) . . ?
C6_2 C11_2 C15_2 121.45(19) . . ?
C7_2 C12_2 C14_2 112.4(3) . . ?
C7_2 C12_2 C13_2 111.3(2) . . ?
C14_2 C12_2 C13_2 109.6(2) . . ?
C11_2 C15_2 C17_2 111.65(19) . . ?
C11_2 C15_2 C16_2 113.4(2) . . ?
C17_2 C15_2 C16_2 109.6(2) . . ?
C23_2 C18_2 C19_2 122.7(2) . . ?
C23_2 C18_2 N2_2 118.3(2) . . ?
C19_2 C18_2 N2_2 118.80(19) . . ?
C20_2 C19_2 C18_2 117.5(2) . . ?
C20_2 C19_2 C24_2 121.1(2) . . ?
C18_2 C19_2 C24_2 121.4(2) . . ?
C21_2 C20_2 C19_2 120.7(2) . . ?
C22_2 C21_2 C20_2 120.3(2) . . ?
C21_2 C22_2 C23_2 121.4(2) . . ?
C22_2 C23_2 C18_2 117.3(2) . . ?
C22_2 C23_2 C27_2 119.6(2) . . ?
C18_2 C23_2 C27_2 123.1(2) . . ?
C19_2 C24_2 C26_2 112.3(2) . . ?
C19_2 C24_2 C25_2 113.2(2) . . ?
C26_2 C24_2 C25_2 107.4(2) . . ?
C23_2 C27_2 C29_2 111.1(2) . . ?
C23_2 C27_2 C28_2 111.2(2) . . ?
C29_2 C27_2 C28_2 110.4(2) . . ?
C35_2 C30_2 C31_2 119.5(2) . . ?
C35_2 C30_2 Ge1_2 105.36(15) . . ?
C31_2 C30_2 Ge1_2 133.54(17) . . ?
C32_2 C31_2 C30_2 117.8(2) . . ?
C32_2 C31_2 C36_2 117.2(2) . . ?
C30_2 C31_2 C36_2 125.0(2) . . ?
C33_2 C32_2 C31_2 121.7(2) . . ?
C34_2 C33_2 C32_2 120.4(2) . . ?
C33_2 C34_2 C35_2 118.6(2) . . ?
C34_2 C35_2 C30_2 121.8(2) . . ?
C34_2 C35_2 C45_2 122.0(2) . . ?
C30_2 C35_2 C45_2 116.01(19) . . ?
C37_2 C36_2 C41_2 119.2(2) . . ?
C37_2 C36_2 C31_2 120.5(2) . . ?
C41_2 C36_2 C31_2 120.2(2) . . ?
C38_2 C37_2 C36_2 119.9(2) . . ?
C38_2 C37_2 C42_2 119.0(2) . . ?
C36_2 C37_2 C42_2 121.2(2) . . ?
C39_2 C38_2 C37_2 122.1(2) . . ?
C38_2 C39_2 C40_2 117.6(2) . . ?
C38_2 C39_2 C43_2 121.0(2) . . ?
C40_2 C39_2 C43_2 121.4(2) . . ?
C39_2 C40_2 C41_2 122.5(2) . . ?
C40_2 C41_2 C36_2 118.8(2) . . ?
C40_2 C41_2 C44_2 118.6(2) . . ?
C36_2 C41_2 C44_2 122.6(2) . . ?
C46_2 C45_2 C50_2 119.5(2) . . ?
C46_2 C45_2 C35_2 120.8(2) . . ?
C50_2 C45_2 C35_2 119.5(2) . . ?
C47_2 C46_2 C45_2 119.4(2) . . ?
C47_2 C46_2 C51_2 119.7(2) . . ?
C45_2 C46_2 C51_2 120.8(2) . . ?
C46_2 C47_2 C48_2 122.0(2) . . ?
C49_2 C48_2 C47_2 118.3(2) . . ?
C49_2 C48_2 C52_2 121.6(3) . . ?
C47_2 C48_2 C52_2 120.2(3) . . ?
C48_2 C49_2 C50_2 122.6(2) . . ?
C49_2 C50_2 C45_2 118.1(2) . . ?
C49_2 C50_2 C53_2 119.8(2) . . ?
C45_2 C50_2 C53_2 121.9(2) . . ?
C1_3 O1_3 Al1 146.3(12) . . ?
O1_3 C1_3 C4_3 105.3(8) . . ?
O1_3 C1_3 C3_3 111.6(10) . . ?
C4_3 C1_3 C3_3 110.1(5) . . ?
O1_3 C1_3 C2_3 114.5(7) . . ?
C4_3 C1_3 C2_3 107.9(4) . . ?
C3_3 C1_3 C2_3 107.3(4) . . ?
F3_3 C2_3 F2_3 107.8(5) . . ?
F3_3 C2_3 F1_3 107.6(5) . . ?
F2_3 C2_3 F1_3 109.1(5) . . ?
F3_3 C2_3 C1_3 111.5(5) . . ?
F2_3 C2_3 C1_3 112.1(5) . . ?
F1_3 C2_3 C1_3 108.7(5) . . ?
F5_3 C3_3 F4_3 108.7(5) . . ?
F5_3 C3_3 F6_3 108.6(5) . . ?
F4_3 C3_3 F6_3 104.8(5) . . ?
F5_3 C3_3 C1_3 112.2(5) . . ?
F4_3 C3_3 C1_3 111.4(5) . . ?
F6_3 C3_3 C1_3 110.8(5) . . ?
F8_3 C4_3 F7_3 111.2(5) . . ?
F8_3 C4_3 F9_3 105.2(5) . . ?
F7_3 C4_3 F9_3 104.7(4) . . ?
F8_3 C4_3 C1_3 114.0(4) . . ?
F7_3 C4_3 C1_3 112.0(5) . . ?
F9_3 C4_3 C1_3 109.2(5) . . ?
C1_4 O1_4 Al1 144.9(8) . . ?
O1_4 C1_4 C2_4 108.7(8) . . ?
O1_4 C1_4 C4_4 96.8(6) . . ?
C2_4 C1_4 C4_4 109.7(5) . . ?
O1_4 C1_4 C3_4 121.9(7) . . ?
C2_4 C1_4 C3_4 109.4(6) . . ?
C4_4 C1_4 C3_4 109.4(5) . . ?
F1_4 C2_4 F2_4 106.0(7) . . ?
F1_4 C2_4 F3_4 106.1(7) . . ?
F2_4 C2_4 F3_4 108.5(6) . . ?
F1_4 C2_4 C1_4 112.1(6) . . ?
F2_4 C2_4 C1_4 113.3(6) . . ?
F3_4 C2_4 C1_4 110.6(5) . . ?
F4_4 C3_4 F5_4 109.2(9) . . ?
F4_4 C3_4 F6_4 108.6(9) . . ?
F5_4 C3_4 F6_4 106.8(8) . . ?
F4_4 C3_4 C1_4 110.5(8) . . ?
F5_4 C3_4 C1_4 110.5(8) . . ?
F6_4 C3_4 C1_4 111.1(8) . . ?
F7_4 C4_4 F9_4 106.4(6) . . ?
F7_4 C4_4 F8_4 107.8(6) . . ?
F9_4 C4_4 F8_4 108.2(6) . . ?
F7_4 C4_4 C1_4 112.5(5) . . ?
F9_4 C4_4 C1_4 109.7(6) . . ?
F8_4 C4_4 C1_4 112.0(5) . . ?
C1_5 O1_5 Al1 147.4(4) . . ?
O1_5 C1_5 C2_5 108.4(5) . . ?
O1_5 C1_5 C4_5 109.7(5) . . ?
C2_5 C1_5 C4_5 109.7(6) . . ?
O1_5 C1_5 C3_5 113.6(5) . . ?
C2_5 C1_5 C3_5 107.4(5) . . ?
C4_5 C1_5 C3_5 108.0(5) . . ?
F1_5 C2_5 F3_5 107.4(8) . . ?
F1_5 C2_5 F2_5 108.9(7) . . ?
F3_5 C2_5 F2_5 111.0(6) . . ?
F1_5 C2_5 C1_5 111.3(7) . . ?
F3_5 C2_5 C1_5 112.3(6) . . ?
F2_5 C2_5 C1_5 105.9(5) . . ?
F5_5 C3_5 F6_5 107.6(6) . . ?
F5_5 C3_5 F4_5 113.5(6) . . ?
F6_5 C3_5 F4_5 111.2(6) . . ?
F5_5 C3_5 C1_5 108.6(6) . . ?
F6_5 C3_5 C1_5 108.8(5) . . ?
F4_5 C3_5 C1_5 107.0(6) . . ?
F9_5 C4_5 F7_5 121.9(8) . . ?
F9_5 C4_5 F8_5 112.5(8) . . ?
F7_5 C4_5 F8_5 97.9(6) . . ?
F9_5 C4_5 C1_5 108.0(7) . . ?
F7_5 C4_5 C1_5 109.0(5) . . ?
F8_5 C4_5 C1_5 106.4(6) . . ?
C1_6 O1_6 Al1 147.1(4) . . ?
O1_6 C1_6 C4_6 108.8(4) . . ?
O1_6 C1_6 C3_6 114.1(5) . . ?
C4_6 C1_6 C3_6 112.8(6) . . ?
O1_6 C1_6 C2_6 105.9(5) . . ?
C4_6 C1_6 C2_6 105.7(6) . . ?
C3_6 C1_6 C2_6 109.0(6) . . ?
F1_6 C2_6 F3_6 117.7(10) . . ?
F1_6 C2_6 F2_6 112.9(9) . . ?
F3_6 C2_6 F2_6 100.6(8) . . ?
F1_6 C2_6 C1_6 112.1(8) . . ?
F3_6 C2_6 C1_6 107.0(6) . . ?
F2_6 C2_6 C1_6 105.4(7) . . ?
F5_6 C3_6 F6_6 111.0(8) . . ?
F5_6 C3_6 F4_6 103.3(7) . . ?
F6_6 C3_6 F4_6 106.9(7) . . ?
F5_6 C3_6 C1_6 111.9(7) . . ?
F6_6 C3_6 C1_6 113.9(6) . . ?
F4_6 C3_6 C1_6 109.1(6) . . ?
F8_6 C4_6 F7_6 112.8(6) . . ?
F8_6 C4_6 F9_6 101.9(6) . . ?
F7_6 C4_6 F9_6 103.4(6) . . ?
F8_6 C4_6 C1_6 115.9(6) . . ?
F7_6 C4_6 C1_6 118.5(5) . . ?
F9_6 C4_6 C1_6 101.0(6) . . ?
C1_7 O1_7 Al2 148.29(19) . . ?
O1_7 C1_7 C2_7 110.9(2) . . ?
O1_7 C1_7 C3_7 106.8(2) . . ?
C2_7 C1_7 C3_7 109.6(2) . . ?
O1_7 C1_7 C4_7 112.7(2) . . ?
C2_7 C1_7 C4_7 108.3(2) . . ?
C3_7 C1_7 C4_7 108.5(3) . . ?
F3_7 C2_7 F1_7 108.3(2) . . ?
F3_7 C2_7 F2_7 107.1(3) . . ?
F1_7 C2_7 F2_7 108.0(2) . . ?
F3_7 C2_7 C1_7 110.8(2) . . ?
F1_7 C2_7 C1_7 112.7(2) . . ?
F2_7 C2_7 C1_7 109.8(2) . . ?
F5_7 C3_7 F4_7 107.1(3) . . ?
F5_7 C3_7 F6_7 108.2(3) . . ?
F4_7 C3_7 F6_7 108.2(3) . . ?
F5_7 C3_7 C1_7 111.1(3) . . ?
F4_7 C3_7 C1_7 112.2(2) . . ?
F6_7 C3_7 C1_7 109.8(3) . . ?
F8_7 C4_7 F7_7 107.7(3) . . ?
F8_7 C4_7 F9_7 107.6(2) . . ?
F7_7 C4_7 F9_7 107.9(3) . . ?
F8_7 C4_7 C1_7 110.8(2) . . ?
F7_7 C4_7 C1_7 110.8(3) . . ?
F9_7 C4_7 C1_7 111.8(2) . . ?
C1_8 O1_8 Al2 144.92(17) . . ?
O1_8 C1_8 C4_8 110.6(3) . . ?
O1_8 C1_8 C2_8 111.1(2) . . ?
C4_8 C1_8 C2_8 109.9(2) . . ?
O1_8 C1_8 C3_8 107.4(2) . . ?
C4_8 C1_8 C3_8 109.1(3) . . ?
C2_8 C1_8 C3_8 108.7(2) . . ?
F3_8 C2_8 F1_8 108.2(2) . . ?
F3_8 C2_8 F2_8 106.6(3) . . ?
F1_8 C2_8 F2_8 107.2(3) . . ?
F3_8 C2_8 C1_8 110.4(2) . . ?
F1_8 C2_8 C1_8 113.1(2) . . ?
F2_8 C2_8 C1_8 111.0(2) . . ?
F4_8 C3_8 F6_8 107.2(3) . . ?
F4_8 C3_8 F5_8 107.5(3) . . ?
F6_8 C3_8 F5_8 107.6(2) . . ?
F4_8 C3_8 C1_8 110.4(3) . . ?
F6_8 C3_8 C1_8 111.0(2) . . ?
F5_8 C3_8 C1_8 112.8(2) . . ?
F8_8 C4_8 F9_8 107.6(3) . . ?
F8_8 C4_8 F7_8 108.0(3) . . ?
F9_8 C4_8 F7_8 107.4(3) . . ?
F8_8 C4_8 C1_8 110.3(3) . . ?
F9_8 C4_8 C1_8 110.8(3) . . ?
F7_8 C4_8 C1_8 112.6(3) . . ?
C1_9 O1_9 Al2 148.37(19) . . ?
O1_9 C1_9 C2_9 109.9(2) . . ?
O1_9 C1_9 C4_9 111.3(2) . . ?
C2_9 C1_9 C4_9 109.3(3) . . ?
O1_9 C1_9 C3_9 108.0(2) . . ?
C2_9 C1_9 C3_9 109.4(2) . . ?
C4_9 C1_9 C3_9 108.9(2) . . ?
F2_9 C2_9 F1_9 108.2(4) . . ?
F2_9 C2_9 F3_9 107.2(3) . . ?
F1_9 C2_9 F3_9 106.1(3) . . ?
F2_9 C2_9 C1_9 112.1(3) . . ?
F1_9 C2_9 C1_9 110.0(3) . . ?
F3_9 C2_9 C1_9 112.9(3) . . ?
F6_9 C3_9 F4_9 105.5(3) . . ?
F6_9 C3_9 F5_9 107.9(3) . . ?
F4_9 C3_9 F5_9 107.4(3) . . ?
F6_9 C3_9 C1_9 111.7(3) . . ?
F4_9 C3_9 C1_9 111.3(3) . . ?
F5_9 C3_9 C1_9 112.7(3) . . ?
F7_9 C4_9 F9_9 108.1(3) . . ?
F7_9 C4_9 F8_9 108.8(3) . . ?
F9_9 C4_9 F8_9 104.7(3) . . ?
F7_9 C4_9 C1_9 111.5(3) . . ?
F9_9 C4_9 C1_9 113.8(3) . . ?
F8_9 C4_9 C1_9 109.7(3) . . ?
C1_10 O1_10 Al2 146.61(17) . . ?
O1_10 C1_10 C2_10 110.6(2) . . ?
O1_10 C1_10 C4_10 111.5(2) . . ?
C2_10 C1_10 C4_10 109.2(2) . . ?
O1_10 C1_10 C3_10 107.9(2) . . ?
C2_10 C1_10 C3_10 109.3(2) . . ?
C4_10 C1_10 C3_10 108.3(2) . . ?
F3_10 C2_10 F1_10 107.1(3) . . ?
F3_10 C2_10 F2_10 107.8(2) . . ?
F1_10 C2_10 F2_10 107.8(2) . . ?
F3_10 C2_10 C1_10 110.8(2) . . ?
F1_10 C2_10 C1_10 110.1(2) . . ?
F2_10 C2_10 C1_10 113.0(3) . . ?
F6_10 C3_10 F5_10 108.0(3) . . ?
F6_10 C3_10 F4_10 107.5(3) . . ?
F5_10 C3_10 F4_10 107.4(3) . . ?
F6_10 C3_10 C1_10 110.8(3) . . ?
F5_10 C3_10 C1_10 112.6(3) . . ?
F4_10 C3_10 C1_10 110.3(3) . . ?
F8_10 C4_10 F7_10 107.8(3) . . ?
F8_10 C4_10 F9_10 107.5(2) . . ?
F7_10 C4_10 F9_10 107.8(2) . . ?
F8_10 C4_10 C1_10 110.4(2) . . ?
F7_10 C4_10 C1_10 112.1(2) . . ?
F9_10 C4_10 C1_10 111.1(3) . . ?
C1_11 O1_11 Al1 148.7(4) . . ?
O1_11 C1_11 C3_11 101.4(5) . . ?
O1_11 C1_11 C4_11 115.7(6) . . ?
C3_11 C1_11 C4_11 107.5(5) . . ?
O1_11 C1_11 C2_11 110.3(5) . . ?
C3_11 C1_11 C2_11 110.7(5) . . ?
C4_11 C1_11 C2_11 110.8(5) . . ?
F1_11 C2_11 F2_11 111.0(7) . . ?
F1_11 C2_11 F3_11 108.4(6) . . ?
F2_11 C2_11 F3_11 104.9(5) . . ?
F1_11 C2_11 C1_11 112.3(5) . . ?
F2_11 C2_11 C1_11 110.2(5) . . ?
F3_11 C2_11 C1_11 109.8(5) . . ?
F4_11 C3_11 F5_11 110.8(5) . . ?
F4_11 C3_11 F6_11 101.9(6) . . ?
F5_11 C3_11 F6_11 103.8(5) . . ?
F4_11 C3_11 C1_11 115.9(5) . . ?
F5_11 C3_11 C1_11 113.9(5) . . ?
F6_11 C3_11 C1_11 109.1(5) . . ?
F7_11 C4_11 F8_11 114.6(7) . . ?
F7_11 C4_11 F9_11 109.6(7) . . ?
F8_11 C4_11 F9_11 102.1(8) . . ?
F7_11 C4_11 C1_11 117.7(7) . . ?
F8_11 C4_11 C1_11 108.1(5) . . ?
F9_11 C4_11 C1_11 103.0(6) . . ?
C1_12 O1_12 Al1 164.3(16) . . ?
O1_12 C1_12 C3_12 97.6(8) . . ?
O1_12 C1_12 C4_12 125.1(9) . . ?
C3_12 C1_12 C4_12 109.0(6) . . ?
O1_12 C1_12 C2_12 103.2(10) . . ?
C3_12 C1_12 C2_12 111.0(6) . . ?
C4_12 C1_12 C2_12 110.1(6) . . ?
F2_12 C2_12 F3_12 111.3(8) . . ?
F2_12 C2_12 F1_12 106.9(7) . . ?
F3_12 C2_12 F1_12 103.8(7) . . ?
F2_12 C2_12 C1_12 113.7(7) . . ?
F3_12 C2_12 C1_12 108.9(7) . . ?
F1_12 C2_12 C1_12 111.9(6) . . ?
F5_12 C3_12 F4_12 106.1(6) . . ?
F5_12 C3_12 F6_12 107.7(6) . . ?
F4_12 C3_12 F6_12 106.3(7) . . ?
F5_12 C3_12 C1_12 111.2(7) . . ?
F4_12 C3_12 C1_12 112.6(6) . . ?
F6_12 C3_12 C1_12 112.6(5) . . ?
F9_12 C4_12 F8_12 109.1(8) . . ?
F9_12 C4_12 F7_12 106.4(8) . . ?
F8_12 C4_12 F7_12 107.2(7) . . ?
F9_12 C4_12 C1_12 113.1(7) . . ?
F8_12 C4_12 C1_12 110.9(6) . . ?
F7_12 C4_12 C1_12 109.8(6) . . ?
C1_13 O1_13 Al1 150.6(5) . . ?
O1_13 C1_13 C4_13 109.8(6) . . ?
O1_13 C1_13 C3_13 109.7(6) . . ?
C4_13 C1_13 C3_13 109.1(6) . . ?
O1_13 C1_13 C2_13 108.3(6) . . ?
C4_13 C1_13 C2_13 115.5(7) . . ?
C3_13 C1_13 C2_13 104.1(6) . . ?
F2_13 C2_13 F3_13 115.8(9) . . ?
F2_13 C2_13 F1_13 104.4(7) . . ?
F3_13 C2_13 F1_13 109.2(8) . . ?
F2_13 C2_13 C1_13 110.0(8) . . ?
F3_13 C2_13 C1_13 105.3(7) . . ?
F1_13 C2_13 C1_13 112.3(6) . . ?
F6_13 C3_13 F4_13 106.2(7) . . ?
F6_13 C3_13 F5_13 115.9(9) . . ?
F4_13 C3_13 F5_13 105.1(7) . . ?
F6_13 C3_13 C1_13 109.5(7) . . ?
F4_13 C3_13 C1_13 112.3(6) . . ?
F5_13 C3_13 C1_13 107.8(6) . . ?
F7_13 C4_13 F9_13 109.4(8) . . ?
F7_13 C4_13 F8_13 109.3(9) . . ?
F9_13 C4_13 F8_13 102.6(9) . . ?
F7_13 C4_13 C1_13 113.6(9) . . ?
F9_13 C4_13 C1_13 111.8(7) . . ?
F8_13 C4_13 C1_13 109.6(7) . . ?
C1_14 O1_14 Al1 150(2) . . ?
O1_14 C1_14 C4_14 105.8(15) . . ?
O1_14 C1_14 C3_14 114.1(12) . . ?
C4_14 C1_14 C3_14 109.7(6) . . ?
O1_14 C1_14 C2_14 108.7(9) . . ?
C4_14 C1_14 C2_14 109.4(6) . . ?
C3_14 C1_14 C2_14 108.9(6) . . ?
F2_14 C2_14 F3_14 108.8(8) . . ?
F2_14 C2_14 F1_14 110.0(8) . . ?
F3_14 C2_14 F1_14 108.6(8) . . ?
F2_14 C2_14 C1_14 109.3(6) . . ?
F3_14 C2_14 C1_14 110.0(8) . . ?
F1_14 C2_14 C1_14 110.2(7) . . ?
F4_14 C3_14 F5_14 108.7(7) . . ?
F4_14 C3_14 F6_14 107.5(7) . . ?
F5_14 C3_14 F6_14 108.8(7) . . ?
F4_14 C3_14 C1_14 112.0(6) . . ?
F5_14 C3_14 C1_14 112.0(7) . . ?
F6_14 C3_14 C1_14 107.7(6) . . ?
F8_14 C4_14 F9_14 108.6(10) . . ?
F8_14 C4_14 F7_14 108.3(8) . . ?
F9_14 C4_14 F7_14 105.4(9) . . ?
F8_14 C4_14 C1_14 110.0(8) . . ?
F9_14 C4_14 C1_14 114.2(8) . . ?
F7_14 C4_14 C1_14 110.1(8) . . ?
C1_15 O1_15 Al2 145.9(15) . . ?
O1_15 C1_15 C2_15 107.1(11) . . ?
O1_15 C1_15 C3_15 110.6(11) . . ?
C2_15 C1_15 C3_15 110.9(8) . . ?
O1_15 C1_15 C4_15 108.3(11) . . ?
C2_15 C1_15 C4_15 110.5(8) . . ?
C3_15 C1_15 C4_15 109.2(8) . . ?
F2_15 C2_15 F1_15 107.5(10) . . ?
F2_15 C2_15 F3_15 108.2(10) . . ?
F1_15 C2_15 F3_15 104.4(10) . . ?
F2_15 C2_15 C1_15 114.0(9) . . ?
F1_15 C2_15 C1_15 111.5(10) . . ?
F3_15 C2_15 C1_15 110.8(9) . . ?
F6_15 C3_15 F5_15 107.1(11) . . ?
F6_15 C3_15 F4_15 107.8(10) . . ?
F5_15 C3_15 F4_15 107.5(11) . . ?
F6_15 C3_15 C1_15 112.3(10) . . ?
F5_15 C3_15 C1_15 111.6(9) . . ?
F4_15 C3_15 C1_15 110.3(9) . . ?
F8_15 C4_15 F9_15 109.3(12) . . ?
F8_15 C4_15 F7_15 108.5(11) . . ?
F9_15 C4_15 F7_15 107.1(10) . . ?
F8_15 C4_15 C1_15 110.8(10) . . ?
F9_15 C4_15 C1_15 111.2(10) . . ?
F7_15 C4_15 C1_15 109.9(10) . . ?
C1_16 O1_16 Al2 151.9(14) . . ?
O1_16 C1_16 C3_16 108.9(12) . . ?
O1_16 C1_16 C2_16 108.6(12) . . ?
C3_16 C1_16 C2_16 110.2(8) . . ?
O1_16 C1_16 C4_16 108.2(11) . . ?
C3_16 C1_16 C4_16 111.0(8) . . ?
C2_16 C1_16 C4_16 109.9(8) . . ?
F2_16 C2_16 F3_16 109.1(11) . . ?
F2_16 C2_16 F1_16 107.8(11) . . ?
F3_16 C2_16 F1_16 106.5(12) . . ?
F2_16 C2_16 C1_16 111.5(10) . . ?
F3_16 C2_16 C1_16 111.7(10) . . ?
F1_16 C2_16 C1_16 110.0(10) . . ?
F6_16 C3_16 F5_16 106.4(11) . . ?
F6_16 C3_16 F4_16 107.2(11) . . ?
F5_16 C3_16 F4_16 107.0(11) . . ?
F6_16 C3_16 C1_16 112.0(10) . . ?
F5_16 C3_16 C1_16 113.3(10) . . ?
F4_16 C3_16 C1_16 110.7(10) . . ?
F8_16 C4_16 F7_16 107.5(11) . . ?
F8_16 C4_16 F9_16 106.9(11) . . ?
F7_16 C4_16 F9_16 109.9(11) . . ?
F8_16 C4_16 C1_16 110.8(9) . . ?
F7_16 C4_16 C1_16 111.9(10) . . ?
F9_16 C4_16 C1_16 109.8(10) . . ?
C1_17 O1_17 Al2 153.6(10) . . ?
F3_17 C2_17 F2_17 107.1(10) . . ?
F3_17 C2_17 F1_17 108.3(11) . . ?
F2_17 C2_17 F1_17 107.6(10) . . ?
F3_17 C2_17 C1_17 111.8(9) . . ?
F2_17 C2_17 C1_17 110.5(10) . . ?
F1_17 C2_17 C1_17 111.4(9) . . ?
F5_17 C3_17 F6_17 107.8(11) . . ?
F5_17 C3_17 F4_17 106.7(11) . . ?
F6_17 C3_17 F4_17 107.4(11) . . ?
F5_17 C3_17 C1_17 112.8(10) . . ?
F6_17 C3_17 C1_17 111.2(11) . . ?
F4_17 C3_17 C1_17 110.6(10) . . ?
F7_17 C4_17 F8_17 108.0(11) . . ?
F7_17 C4_17 F9_17 107.4(11) . . ?
F8_17 C4_17 F9_17 108.6(11) . . ?
F7_17 C4_17 C1_17 111.0(9) . . ?
F8_17 C4_17 C1_17 110.9(10) . . ?
F9_17 C4_17 C1_17 110.8(10) . . ?
O1_17 C1_17 C3_17 108.8(9) . . ?
O1_17 C1_17 C4_17 107.5(9) . . ?
C3_17 C1_17 C4_17 110.3(8) . . ?
O1_17 C1_17 C2_17 111.4(10) . . ?
C3_17 C1_17 C2_17 110.0(8) . . ?
C4_17 C1_17 C2_17 108.7(7) . . ?
C1_18 O1_18 Al2 148.1(11) . . ?
O1_18 C1_18 C4_18 112.8(12) . . ?
O1_18 C1_18 C3_18 106.5(10) . . ?
C4_18 C1_18 C3_18 109.7(8) . . ?
O1_18 C1_18 C2_18 110.0(10) . . ?
C4_18 C1_18 C2_18 109.1(9) . . ?
C3_18 C1_18 C2_18 108.7(8) . . ?
F1_18 C2_18 F3_18 109.2(11) . . ?
F1_18 C2_18 F2_18 108.2(11) . . ?
F3_18 C2_18 F2_18 107.5(11) . . ?
F1_18 C2_18 C1_18 110.6(10) . . ?
F3_18 C2_18 C1_18 109.8(10) . . ?
F2_18 C2_18 C1_18 111.4(9) . . ?
F7_18 C4_18 F9_18 107.8(12) . . ?
F7_18 C4_18 F8_18 107.4(12) . . ?
F9_18 C4_18 F8_18 107.9(12) . . ?
F7_18 C4_18 C1_18 111.7(11) . . ?
F9_18 C4_18 C1_18 111.2(11) . . ?
F8_18 C4_18 C1_18 110.6(11) . . ?
F5_18 C3_18 F6_18 108.6(12) . . ?
F5_18 C3_18 F4_18 106.8(11) . . ?
F6_18 C3_18 F4_18 107.4(11) . . ?
F5_18 C3_18 C1_18 112.6(10) . . ?
F6_18 C3_18 C1_18 111.3(10) . . ?
F4_18 C3_18 C1_18 110.0(10) . . ?
F1_19 C1_19 C6_19 118.3(9) . . ?
F1_19 C1_19 C2_19 121.6(8) . . ?
C6_19 C1_19 C2_19 120.0(7) . . ?
C1_19 C2_19 C3_19 120.3(7) . . ?
C4_19 C3_19 C2_19 119.7(8) . . ?
C3_19 C4_19 C5_19 118.0(8) . . ?
C6_19 C5_19 C4_19 122.9(7) . . ?
C5_19 C6_19 C1_19 118.8(7) . . ?
F1_21 C1_21 C2_21 119.9(9) . . ?
F1_21 C1_21 C6_21 120.1(9) . . ?
C2_21 C1_21 C6_21 120.0(8) . . ?
C1_21 C2_21 C3_21 119.5(8) . . ?
C4_21 C3_21 C2_21 120.8(9) . . ?
C5_21 C4_21 C3_21 118.7(9) . . ?
C4_21 C5_21 C6_21 121.5(9) . . ?
C5_21 C6_21 C1_21 119.3(8) . . ?

loop_
_geom_bond_atom_site_label_1
_geom_bond_atom_site_label_2
_geom_bond_distance
_geom_bond_site_symmetry_2
_geom_bond_publ_flag
Al1 O1_12 1.630(13) . ?
Al1 O1_13 1.651(5) . ?
Al1 O1_14 1.682(19) . ?
Al1 O1_11 1.717(4) . ?
Al1 O1_5 1.724(3) . ?
Al1 O1_4 1.748(9) . ?
Al1 O1_6 1.762(3) . ?
Al1 O1_3 1.775(13) . ?
Al2 O1_17 1.541(10) . ?
Al2 O1_15 1.707(16) . ?
Al2 O1_18 1.707(11) . ?
Al2 O1_9 1.709(2) . ?
Al2 O1_7 1.720(2) . ?
Al2 O1_8 1.7371(18) . ?
Al2 O1_10 1.7475(19) . ?
Al2 O1_16 1.940(15) . ?
Ge1_1 C30_1 2.014(2) . ?
Ge1_1 Ga1_1 2.6217(4) . ?
Ga1_1 N1_1 1.9348(18) . ?
Ga1_1 N2_1 1.9415(18) . ?
N1_1 C1_1 1.350(3) . ?
N1_1 C6_1 1.453(3) . ?
N2_1 C3_1 1.340(3) . ?
N2_1 C18_1 1.454(3) . ?
C1_1 C2_1 1.393(3) . ?
C1_1 C4_1 1.510(3) . ?
C2_1 C3_1 1.390(3) . ?
C3_1 C5_1 1.509(3) . ?
C6_1 C7_1 1.404(3) . ?
C6_1 C11_1 1.408(3) . ?
C7_1 C8_1 1.396(3) . ?
C7_1 C12_1 1.523(3) . ?
C8_1 C9_1 1.384(4) . ?
C9_1 C10_1 1.381(4) . ?
C10_1 C11_1 1.395(3) . ?
C11_1 C15_1 1.524(3) . ?
C12_1 C14_1 1.504(4) . ?
C12_1 C13_1 1.534(4) . ?
C15_1 C16_1 1.529(4) . ?
C15_1 C17_1 1.534(3) . ?
C18_1 C23_1 1.400(3) . ?
C18_1 C19_1 1.405(3) . ?
C19_1 C20_1 1.391(3) . ?
C19_1 C24_1 1.520(3) . ?
C20_1 C21_1 1.383(4) . ?
C21_1 C22_1 1.379(4) . ?
C22_1 C23_1 1.397(3) . ?
C23_1 C27_1 1.523(3) . ?
C24_1 C25_1 1.524(3) . ?
C24_1 C26_1 1.535(3) . ?
C27_1 C29_1 1.530(4) . ?
C27_1 C28_1 1.531(4) . ?
C30_1 C35_1 1.401(3) . ?
C30_1 C31_1 1.404(3) . ?
C31_1 C32_1 1.398(3) . ?
C31_1 C36_1 1.503(3) . ?
C32_1 C33_1 1.390(4) . ?
C33_1 C34_1 1.388(4) . ?
C34_1 C35_1 1.392(3) . ?
C35_1 C45_1 1.504(3) . ?
C36_1 C37_1 1.398(3) . ?
C36_1 C41_1 1.403(3) . ?
C37_1 C38_1 1.399(3) . ?
C37_1 C42_1 1.509(4) . ?
C38_1 C39_1 1.386(4) . ?
C39_1 C40_1 1.385(4) . ?
C39_1 C43_1 1.509(3) . ?
C40_1 C41_1 1.393(3) . ?
C41_1 C44_1 1.509(4) . ?
C45_1 C50_1 1.411(3) . ?
C45_1 C46_1 1.416(3) . ?
C46_1 C47_1 1.392(3) . ?
C46_1 C51_1 1.505(3) . ?
C47_1 C48_1 1.387(4) . ?
C48_1 C49_1 1.395(4) . ?
C48_1 C52_1 1.510(4) . ?
C49_1 C50_1 1.390(4) . ?
C50_1 C53_1 1.507(3) . ?
Ge1_2 C30_2 2.011(2) . ?
Ge1_2 Ga1_2 2.6243(4) . ?
Ga1_2 N1_2 1.9239(17) . ?
Ga1_2 N2_2 1.9473(17) . ?
N1_2 C1_2 1.355(3) . ?
N1_2 C6_2 1.452(3) . ?
N2_2 C3_2 1.333(3) . ?
N2_2 C18_2 1.448(3) . ?
C1_2 C2_2 1.389(3) . ?
C1_2 C4_2 1.506(3) . ?
C2_2 C3_2 1.399(3) . ?
C3_2 C5_2 1.509(3) . ?
C6_2 C7_2 1.404(3) . ?
C6_2 C11_2 1.408(3) . ?
C7_2 C8_2 1.404(3) . ?
C7_2 C12_2 1.514(4) . ?
C8_2 C9_2 1.371(4) . ?
C9_2 C10_2 1.387(4) . ?
C10_2 C11_2 1.396(3) . ?
C11_2 C15_2 1.524(3) . ?
C12_2 C14_2 1.515(4) . ?
C12_2 C13_2 1.530(4) . ?
C15_2 C17_2 1.526(3) . ?
C15_2 C16_2 1.530(3) . ?
C18_2 C23_2 1.402(3) . ?
C18_2 C19_2 1.405(3) . ?
C19_2 C20_2 1.397(3) . ?
C19_2 C24_2 1.520(3) . ?
C20_2 C21_2 1.392(4) . ?
C21_2 C22_2 1.380(4) . ?
C22_2 C23_2 1.395(3) . ?
C23_2 C27_2 1.520(3) . ?
C24_2 C26_2 1.527(3) . ?
C24_2 C25_2 1.538(3) . ?
C27_2 C29_2 1.531(3) . ?
C27_2 C28_2 1.534(3) . ?
C30_2 C35_2 1.397(3) . ?
C30_2 C31_2 1.409(3) . ?
C31_2 C32_2 1.403(3) . ?
C31_2 C36_2 1.497(3) . ?
C32_2 C33_2 1.390(4) . ?
C33_2 C34_2 1.383(4) . ?
C34_2 C35_2 1.391(3) . ?
C35_2 C45_2 1.501(3) . ?
C36_2 C37_2 1.401(4) . ?
C36_2 C41_2 1.412(3) . ?
C37_2 C38_2 1.389(4) . ?
C37_2 C42_2 1.504(4) . ?
C38_2 C39_2 1.388(4) . ?
C39_2 C40_2 1.388(4) . ?
C39_2 C43_2 1.505(4) . ?
C40_2 C41_2 1.398(4) . ?
C41_2 C44_2 1.510(4) . ?
C45_2 C46_2 1.414(3) . ?
C45_2 C50_2 1.419(3) . ?
C46_2 C47_2 1.382(3) . ?
C46_2 C51_2 1.504(3) . ?
C47_2 C48_2 1.394(4) . ?
C48_2 C49_2 1.377(4) . ?
C48_2 C52_2 1.504(4) . ?
C49_2 C50_2 1.401(4) . ?
C50_2 C53_2 1.505(4) . ?
F1_3 C2_3 1.333(7) . ?
F2_3 C2_3 1.328(7) . ?
F3_3 C2_3 1.314(6) . ?
F4_3 C3_3 1.327(7) . ?
F5_3 C3_3 1.322(7) . ?
F6_3 C3_3 1.357(7) . ?
F7_3 C4_3 1.333(6) . ?
F8_3 C4_3 1.287(7) . ?
F9_3 C4_3 1.344(6) . ?
O1_3 C1_3 1.347(9) . ?
C1_3 C4_3 1.550(7) . ?
C1_3 C3_3 1.551(7) . ?
C1_3 C2_3 1.567(7) . ?
F1_4 C2_4 1.320(8) . ?
F2_4 C2_4 1.322(8) . ?
F3_4 C2_4 1.345(7) . ?
F4_4 C3_4 1.315(10) . ?
F5_4 C3_4 1.319(11) . ?
F6_4 C3_4 1.324(9) . ?
F7_4 C4_4 1.309(6) . ?
F8_4 C4_4 1.339(7) . ?
F9_4 C4_4 1.329(8) . ?
O1_4 C1_4 1.368(9) . ?
C1_4 C2_4 1.551(8) . ?
C1_4 C4_4 1.551(7) . ?
C1_4 C3_4 1.559(8) . ?
F1_5 C2_5 1.306(9) . ?
F2_5 C2_5 1.448(8) . ?
F3_5 C2_5 1.336(8) . ?
F4_5 C3_5 1.376(8) . ?
F5_5 C3_5 1.275(8) . ?
F6_5 C3_5 1.339(7) . ?
F7_5 C4_5 1.359(8) . ?
F8_5 C4_5 1.411(10) . ?
F9_5 C4_5 1.293(9) . ?
O1_5 C1_5 1.338(7) . ?
C1_5 C2_5 1.527(8) . ?
C1_5 C4_5 1.547(8) . ?
C1_5 C3_5 1.587(8) . ?
F1_6 C2_6 1.214(10) . ?
F2_6 C2_6 1.397(11) . ?
F3_6 C2_6 1.348(9) . ?
F4_6 C3_6 1.359(9) . ?
F5_6 C3_6 1.326(9) . ?
F6_6 C3_6 1.333(8) . ?
F7_6 C4_6 1.293(6) . ?
F8_6 C4_6 1.267(8) . ?
F9_6 C4_6 1.477(9) . ?
O1_6 C1_6 1.333(6) . ?
C1_6 C4_6 1.511(7) . ?
C1_6 C3_6 1.528(8) . ?
C1_6 C2_6 1.597(9) . ?
F1_7 C2_7 1.338(3) . ?
F2_7 C2_7 1.350(4) . ?
F3_7 C2_7 1.320(4) . ?
F4_7 C3_7 1.342(3) . ?
F5_7 C3_7 1.326(4) . ?
F6_7 C3_7 1.343(4) . ?
F7_7 C4_7 1.338(5) . ?
F8_7 C4_7 1.322(3) . ?
F9_7 C4_7 1.339(3) . ?
O1_7 C1_7 1.355(3) . ?
C1_7 C2_7 1.552(4) . ?
C1_7 C3_7 1.554(4) . ?
C1_7 C4_7 1.558(4) . ?
F1_8 C2_8 1.331(3) . ?
F2_8 C2_8 1.343(4) . ?
F3_8 C2_8 1.330(3) . ?
F4_8 C3_8 1.330(4) . ?
F5_8 C3_8 1.337(3) . ?
F6_8 C3_8 1.336(3) . ?
F7_8 C4_8 1.338(4) . ?
F8_8 C4_8 1.326(4) . ?
F9_8 C4_8 1.334(4) . ?
O1_8 C1_8 1.353(3) . ?
C1_8 C4_8 1.550(4) . ?
C1_8 C2_8 1.550(4) . ?
C1_8 C3_8 1.558(4) . ?
F1_9 C2_9 1.323(4) . ?
F2_9 C2_9 1.311(4) . ?
F3_9 C2_9 1.329(4) . ?
F4_9 C3_9 1.323(4) . ?
F5_9 C3_9 1.327(3) . ?
F6_9 C3_9 1.315(4) . ?
F7_9 C4_9 1.302(4) . ?
F8_9 C4_9 1.346(4) . ?
F9_9 C4_9 1.325(4) . ?
O1_9 C1_9 1.354(3) . ?
C1_9 C2_9 1.551(4) . ?
C1_9 C4_9 1.553(4) . ?
C1_9 C3_9 1.557(4) . ?
F1_10 C2_10 1.335(3) . ?
F2_10 C2_10 1.336(4) . ?
F3_10 C2_10 1.333(3) . ?
F4_10 C3_10 1.336(4) . ?
F5_10 C3_10 1.333(4) . ?
F6_10 C3_10 1.331(4) . ?
F7_10 C4_10 1.336(3) . ?
F8_10 C4_10 1.328(4) . ?
F9_10 C4_10 1.336(4) . ?
O1_10 C1_10 1.350(3) . ?
C1_10 C2_10 1.551(4) . ?
C1_10 C4_10 1.560(4) . ?
C1_10 C3_10 1.564(4) . ?
F1_11 C2_11 1.230(8) . ?
F2_11 C2_11 1.338(7) . ?
F3_11 C2_11 1.345(6) . ?
F4_11 C3_11 1.304(7) . ?
F5_11 C3_11 1.341(7) . ?
F6_11 C3_11 1.410(8) . ?
F7_11 C4_11 1.223(9) . ?
F8_11 C4_11 1.330(7) . ?
F9_11 C4_11 1.451(10) . ?
O1_11 C1_11 1.372(7) . ?
C1_11 C3_11 1.509(7) . ?
C1_11 C4_11 1.556(8) . ?
C1_11 C2_11 1.581(8) . ?
F1_12 C2_12 1.340(8) . ?
F2_12 C2_12 1.316(9) . ?
F3_12 C2_12 1.321(10) . ?
F4_12 C3_12 1.332(8) . ?
F5_12 C3_12 1.322(8) . ?
F6_12 C3_12 1.339(7) . ?
F7_12 C4_12 1.343(9) . ?
F8_12 C4_12 1.325(8) . ?
F9_12 C4_12 1.315(9) . ?
O1_12 C1_12 1.346(11) . ?
C1_12 C3_12 1.532(8) . ?
C1_12 C4_12 1.549(9) . ?
C1_12 C2_12 1.554(8) . ?
F1_13 C2_13 1.342(10) . ?
F2_13 C2_13 1.260(10) . ?
F3_13 C2_13 1.324(10) . ?
F4_13 C3_13 1.335(9) . ?
F5_13 C3_13 1.336(9) . ?
F6_13 C3_13 1.282(9) . ?
F7_13 C4_13 1.291(10) . ?
F8_13 C4_13 1.408(11) . ?
F9_13 C4_13 1.339(9) . ?
O1_13 C1_13 1.350(9) . ?
C1_13 C4_13 1.520(9) . ?
C1_13 C3_13 1.545(8) . ?
C1_13 C2_13 1.593(9) . ?
F1_14 C2_14 1.335(9) . ?
F2_14 C2_14 1.318(9) . ?
F3_14 C2_14 1.325(10) . ?
F4_14 C3_14 1.318(8) . ?
F5_14 C3_14 1.318(9) . ?
F6_14 C3_14 1.329(9) . ?
F7_14 C4_14 1.336(10) . ?
F8_14 C4_14 1.317(10) . ?
F9_14 C4_14 1.318(10) . ?
O1_14 C1_14 1.347(11) . ?
C1_14 C4_14 1.539(9) . ?
C1_14 C3_14 1.552(8) . ?
C1_14 C2_14 1.563(9) . ?
F1_15 C2_15 1.348(11) . ?
F2_15 C2_15 1.311(11) . ?
F3_15 C2_15 1.351(12) . ?
F4_15 C3_15 1.343(12) . ?
F5_15 C3_15 1.330(12) . ?
F6_15 C3_15 1.324(12) . ?
F7_15 C4_15 1.338(11) . ?
F8_15 C4_15 1.319(12) . ?
F9_15 C4_15 1.327(12) . ?
O1_15 C1_15 1.364(13) . ?
C1_15 C2_15 1.534(10) . ?
C1_15 C3_15 1.544(11) . ?
C1_15 C4_15 1.563(11) . ?
F1_16 C2_16 1.352(12) . ?
F2_16 C2_16 1.306(12) . ?
F3_16 C2_16 1.332(12) . ?
F4_16 C3_16 1.337(12) . ?
F5_16 C3_16 1.335(12) . ?
F6_16 C3_16 1.331(12) . ?
F7_16 C4_16 1.332(12) . ?
F8_16 C4_16 1.323(12) . ?
F9_16 C4_16 1.332(12) . ?
O1_16 C1_16 1.371(12) . ?
C1_16 C3_16 1.533(10) . ?
C1_16 C2_16 1.549(11) . ?
C1_16 C4_16 1.556(10) . ?
O1_17 C1_17 1.368(11) . ?
F1_17 C2_17 1.331(12) . ?
C2_17 F3_17 1.326(11) . ?
C2_17 F2_17 1.328(12) . ?
C2_17 C1_17 1.556(11) . ?
C3_17 F5_17 1.327(12) . ?
C3_17 F6_17 1.330(12) . ?
C3_17 F4_17 1.336(12) . ?
C3_17 C1_17 1.541(11) . ?
C4_17 F7_17 1.328(12) . ?
C4_17 F8_17 1.328(12) . ?
C4_17 F9_17 1.331(12) . ?
C4_17 C1_17 1.553(11) . ?
O1_18 C1_18 1.375(12) . ?
F1_18 C2_18 1.319(11) . ?
C1_18 C4_18 1.550(11) . ?
C1_18 C3_18 1.552(11) . ?
C1_18 C2_18 1.562(11) . ?
C2_18 F3_18 1.329(12) . ?
C2_18 F2_18 1.330(12) . ?
F4_18 C3_18 1.341(12) . ?
C4_18 F7_18 1.326(12) . ?
C4_18 F9_18 1.332(13) . ?
C4_18 F8_18 1.336(12) . ?
F5_18 C3_18 1.320(12) . ?
F6_18 C3_18 1.323(12) . ?
F1_19 C1_19 1.329(12) . ?
C1_19 C6_19 1.378(9) . ?
C1_19 C2_19 1.379(10) . ?
C2_19 C3_19 1.409(10) . ?
C3_19 C4_19 1.368(10) . ?
C4_19 C5_19 1.396(9) . ?
C5_19 C6_19 1.360(9) . ?
F1_21 C1_21 1.306(9) . ?
C1_21 C2_21 1.365(9) . ?
C1_21 C6_21 1.377(9) . ?
C2_21 C3_21 1.381(11) . ?
C3_21 C4_21 1.374(11) . ?
C4_21 C5_21 1.356(11) . ?
C5_21 C6_21 1.373(10) . ?
